data_4512427
loop_
_publ_author_name
'Reyes, Luis E.'
'McDougald, Roy N.'
'McCandless, Gregory T.'
'Khan, Mojammel'
'Young, David P.'
'Chan, Julia Y.'

_publ_section_title
;
 Eutectoid Flux Growth and Physical Properties of Single Crystal
 Ln117Ni54--ySn112--z(Ln = Gd--Dy)
;
_journal_issue 1
_journal_name_full 'Crystal Growth &amp; Design'
_journal_page_first 295
_journal_paper_doi 10.1021/cg501364h
_journal_volume 15
_journal_year 2015
_chemical_formula_sum 'Gd117 Ni52.96 Sn107.44'
_chemical_formula_weight 34259.88
_space_group_crystal_system cubic
_space_group_IT_number 225
_space_group_name_Hall '-F 4 2 3'
_space_group_name_H-M_alt 'F m -3 m'
_symmetry_space_group_name_Hall '-F 4 2 3'
_symmetry_space_group_name_H-M 'F m -3 m'
_audit_creation_method SHELXL-2014
_audit_update_record
;
2014-09-08 # Formatted by publCIF

;
_cell_angle_alpha 90
_cell_angle_beta 90
_cell_angle_gamma 90
_cell_formula_units_Z 4
_cell_length_a 30.070(4)
_cell_length_b 30.070(4)
_cell_length_c 30.070(4)
_cell_measurement_temperature 298(2)
_cell_measurement_theta_max 30.49
_cell_measurement_theta_min 2.7
_cell_volume 27189(6)
_computing_cell_refinement 'Bruker SAINT'
_computing_data_collection 'Bruker APEX2'
_computing_data_reduction 'Bruker SAINT'
_computing_molecular_graphics 'CrystalMaker (CrystalMaker, 2013)'
_computing_publication_material 'publCIF (Westrip, 2010)'
_computing_structure_refinement 'SHELXL-2014 (Sheldrick, 2014)'
_computing_structure_solution 'SHELXL-2014 (Sheldrick, 2014)'
_diffrn_ambient_temperature 298(2)
_diffrn_measured_fraction_theta_full 0.995
_diffrn_measured_fraction_theta_max 0.997
_diffrn_measurement_device_type 'Bruker Kappa D8 Quest CMOS'
_diffrn_measurement_method '\f and \w scans'
_diffrn_radiation_monochromator 'HELIOS optics'
_diffrn_radiation_type MoK\a
_diffrn_radiation_wavelength 0.71073
_diffrn_reflns_av_R_equivalents 0.0411
_diffrn_reflns_av_unetI/netI 0.0120
_diffrn_reflns_Laue_measured_fraction_full 0.995
_diffrn_reflns_Laue_measured_fraction_max 0.997
_diffrn_reflns_limit_h_max 42
_diffrn_reflns_limit_h_min -39
_diffrn_reflns_limit_k_max 42
_diffrn_reflns_limit_k_min -38
_diffrn_reflns_limit_l_max 38
_diffrn_reflns_limit_l_min -42
_diffrn_reflns_number 58501
_diffrn_reflns_point_group_measured_fraction_full 0.995
_diffrn_reflns_point_group_measured_fraction_max 0.997
_diffrn_reflns_theta_full 25.242
_diffrn_reflns_theta_max 30.496
_diffrn_reflns_theta_min 2.246
_diffrn_source 'I\mS microfocus tube'
_exptl_absorpt_coefficient_mu 41.273
_exptl_absorpt_correction_T_max 0.7461
_exptl_absorpt_correction_T_min 0.4752
_exptl_absorpt_correction_type multi-scan
_exptl_absorpt_process_details SADABS(Sheldrick,2014)
_exptl_crystal_colour Silver
_exptl_crystal_density_diffrn 8.369
_exptl_crystal_description Fragment
_exptl_crystal_F_000 57372
_exptl_crystal_size_max 0.10
_exptl_crystal_size_mid 0.10
_exptl_crystal_size_min 0.05
_refine_diff_density_max 6.336
_refine_diff_density_min -6.337
_refine_diff_density_rms 0.535
_refine_ls_extinction_method none
_refine_ls_goodness_of_fit_ref 2.539
_refine_ls_hydrogen_treatment undef
_refine_ls_matrix_type full
_refine_ls_number_constraints 0
_refine_ls_number_parameters 115
_refine_ls_number_reflns 2095
_refine_ls_number_restraints 0
_refine_ls_restrained_S_all 2.539
_refine_ls_R_factor_all 0.0418
_refine_ls_R_factor_gt 0.0376
_refine_ls_shift/su_max 0.001
_refine_ls_shift/su_mean 0.000
_refine_ls_structure_factor_coef Fsqd
_refine_ls_weighting_details 'w=1/[\s^2^(Fo^2^)+(0.0403P)^2^+10.0000P] where P=(Fo^2^+2Fc^2^)/3'
_refine_ls_weighting_scheme calc
_refine_ls_wR_factor_gt 0.1290
_refine_ls_wR_factor_ref 0.1309
_reflns_Friedel_coverage 0.000
_reflns_number_gt 1922
_reflns_number_total 2095
_reflns_threshold_expression 'I > 2\s(I)'
_cod_data_source_file cg501364h_si_001.cif
_cod_data_source_block shelx
_cod_depositor_comments 'Adding full bibliography for 4512425--4512427.cif.'
_cod_original_cell_volume 27191(12)
_cod_database_code 4512427
_shelx_space_group_comment
;
The symmetry employed for this shelxl refinement is uniquely defined
by the following loop, which should always be used as a source of
symmetry information in preference to the above space-group names.
They are only intended as comments.
;
_shelxl_version_number 2014-3

loop_
_space_group_symop_operation_xyz
'x, y, z'
'-x, -y, z'
'-x, y, -z'
'x, -y, -z'
'z, x, y'
'z, -x, -y'
'-z, -x, y'
'-z, x, -y'
'y, z, x'
'-y, z, -x'
'y, -z, -x'
'-y, -z, x'
'y, x, -z'
'-y, -x, -z'
'y, -x, z'
'-y, x, z'
'x, z, -y'
'-x, z, y'
'-x, -z, -y'
'x, -z, y'
'z, y, -x'
'z, -y, x'
'-z, y, x'
'-z, -y, -x'
'x, y+1/2, z+1/2'
'-x, -y+1/2, z+1/2'
'-x, y+1/2, -z+1/2'
'x, -y+1/2, -z+1/2'
'z, x+1/2, y+1/2'
'z, -x+1/2, -y+1/2'
'-z, -x+1/2, y+1/2'
'-z, x+1/2, -y+1/2'
'y, z+1/2, x+1/2'
'-y, z+1/2, -x+1/2'
'y, -z+1/2, -x+1/2'
'-y, -z+1/2, x+1/2'
'y, x+1/2, -z+1/2'
'-y, -x+1/2, -z+1/2'
'y, -x+1/2, z+1/2'
'-y, x+1/2, z+1/2'
'x, z+1/2, -y+1/2'
'-x, z+1/2, y+1/2'
'-x, -z+1/2, -y+1/2'
'x, -z+1/2, y+1/2'
'z, y+1/2, -x+1/2'
'z, -y+1/2, x+1/2'
'-z, y+1/2, x+1/2'
'-z, -y+1/2, -x+1/2'
'x+1/2, y, z+1/2'
'-x+1/2, -y, z+1/2'
'-x+1/2, y, -z+1/2'
'x+1/2, -y, -z+1/2'
'z+1/2, x, y+1/2'
'z+1/2, -x, -y+1/2'
'-z+1/2, -x, y+1/2'
'-z+1/2, x, -y+1/2'
'y+1/2, z, x+1/2'
'-y+1/2, z, -x+1/2'
'y+1/2, -z, -x+1/2'
'-y+1/2, -z, x+1/2'
'y+1/2, x, -z+1/2'
'-y+1/2, -x, -z+1/2'
'y+1/2, -x, z+1/2'
'-y+1/2, x, z+1/2'
'x+1/2, z, -y+1/2'
'-x+1/2, z, y+1/2'
'-x+1/2, -z, -y+1/2'
'x+1/2, -z, y+1/2'
'z+1/2, y, -x+1/2'
'z+1/2, -y, x+1/2'
'-z+1/2, y, x+1/2'
'-z+1/2, -y, -x+1/2'
'x+1/2, y+1/2, z'
'-x+1/2, -y+1/2, z'
'-x+1/2, y+1/2, -z'
'x+1/2, -y+1/2, -z'
'z+1/2, x+1/2, y'
'z+1/2, -x+1/2, -y'
'-z+1/2, -x+1/2, y'
'-z+1/2, x+1/2, -y'
'y+1/2, z+1/2, x'
'-y+1/2, z+1/2, -x'
'y+1/2, -z+1/2, -x'
'-y+1/2, -z+1/2, x'
'y+1/2, x+1/2, -z'
'-y+1/2, -x+1/2, -z'
'y+1/2, -x+1/2, z'
'-y+1/2, x+1/2, z'
'x+1/2, z+1/2, -y'
'-x+1/2, z+1/2, y'
'-x+1/2, -z+1/2, -y'
'x+1/2, -z+1/2, y'
'z+1/2, y+1/2, -x'
'z+1/2, -y+1/2, x'
'-z+1/2, y+1/2, x'
'-z+1/2, -y+1/2, -x'
'-x, -y, -z'
'x, y, -z'
'x, -y, z'
'-x, y, z'
'-z, -x, -y'
'-z, x, y'
'z, x, -y'
'z, -x, y'
'-y, -z, -x'
'y, -z, x'
'-y, z, x'
'y, z, -x'
'-y, -x, z'
'y, x, z'
'-y, x, -z'
'y, -x, -z'
'-x, -z, y'
'x, -z, -y'
'x, z, y'
'-x, z, -y'
'-z, -y, x'
'-z, y, -x'
'z, -y, -x'
'z, y, x'
'-x, -y+1/2, -z+1/2'
'x, y+1/2, -z+1/2'
'x, -y+1/2, z+1/2'
'-x, y+1/2, z+1/2'
'-z, -x+1/2, -y+1/2'
'-z, x+1/2, y+1/2'
'z, x+1/2, -y+1/2'
'z, -x+1/2, y+1/2'
'-y, -z+1/2, -x+1/2'
'y, -z+1/2, x+1/2'
'-y, z+1/2, x+1/2'
'y, z+1/2, -x+1/2'
'-y, -x+1/2, z+1/2'
'y, x+1/2, z+1/2'
'-y, x+1/2, -z+1/2'
'y, -x+1/2, -z+1/2'
'-x, -z+1/2, y+1/2'
'x, -z+1/2, -y+1/2'
'x, z+1/2, y+1/2'
'-x, z+1/2, -y+1/2'
'-z, -y+1/2, x+1/2'
'-z, y+1/2, -x+1/2'
'z, -y+1/2, -x+1/2'
'z, y+1/2, x+1/2'
'-x+1/2, -y, -z+1/2'
'x+1/2, y, -z+1/2'
'x+1/2, -y, z+1/2'
'-x+1/2, y, z+1/2'
'-z+1/2, -x, -y+1/2'
'-z+1/2, x, y+1/2'
'z+1/2, x, -y+1/2'
'z+1/2, -x, y+1/2'
'-y+1/2, -z, -x+1/2'
'y+1/2, -z, x+1/2'
'-y+1/2, z, x+1/2'
'y+1/2, z, -x+1/2'
'-y+1/2, -x, z+1/2'
'y+1/2, x, z+1/2'
'-y+1/2, x, -z+1/2'
'y+1/2, -x, -z+1/2'
'-x+1/2, -z, y+1/2'
'x+1/2, -z, -y+1/2'
'x+1/2, z, y+1/2'
'-x+1/2, z, -y+1/2'
'-z+1/2, -y, x+1/2'
'-z+1/2, y, -x+1/2'
'z+1/2, -y, -x+1/2'
'z+1/2, y, x+1/2'
'-x+1/2, -y+1/2, -z'
'x+1/2, y+1/2, -z'
'x+1/2, -y+1/2, z'
'-x+1/2, y+1/2, z'
'-z+1/2, -x+1/2, -y'
'-z+1/2, x+1/2, y'
'z+1/2, x+1/2, -y'
'z+1/2, -x+1/2, y'
'-y+1/2, -z+1/2, -x'
'y+1/2, -z+1/2, x'
'-y+1/2, z+1/2, x'
'y+1/2, z+1/2, -x'
'-y+1/2, -x+1/2, z'
'y+1/2, x+1/2, z'
'-y+1/2, x+1/2, -z'
'y+1/2, -x+1/2, -z'
'-x+1/2, -z+1/2, y'
'x+1/2, -z+1/2, -y'
'x+1/2, z+1/2, y'
'-x+1/2, z+1/2, -y'
'-z+1/2, -y+1/2, x'
'-z+1/2, y+1/2, -x'
'z+1/2, -y+1/2, -x'
'z+1/2, y+1/2, x'

loop_
_atom_site_label
_atom_site_type_symbol
_atom_site_fract_x
_atom_site_fract_y
_atom_site_fract_z
_atom_site_U_iso_or_equiv
_atom_site_adp_type
_atom_site_occupancy
_atom_site_site_symmetry_order
_atom_site_calc_flag
_atom_site_refinement_flags_posn
_atom_site_refinement_flags_adp
_atom_site_refinement_flags_occupancy
Gd1 Gd 0.06729(2) 0.06729(2) 0.15464(2) 0.00906(18) Uani 1 2 d S T P
Gd2 Gd 0.17998(2) 0.17998(2) 0.40435(2) 0.00825(17) Uani 1 2 d S T P
Gd3 Gd 0.20020(2) 0.20020(2) 0.06822(2) 0.00794(18) Uani 1 2 d S T P
Gd4 Gd 0.25327(2) 0.10445(2) 0.0000 0.00744(18) Uani 1 2 d S T P
Gd5 Gd 0.12371(5) 0.12371(5) 0.5000 0.0245(5) Uani 0.735(5) 4 d S T P
Gd5A Gd 0.14660(9) 0.14660(9) 0.5000 0.0114(11) Uani 0.265(5) 4 d S T P
Gd6 Gd 0.33881(9) 0.0000 0.0000 0.0194(7) Uani 0.690(5) 8 d S T P
Gd6A Gd 0.29995(18) 0.0000 0.0000 0.0198(14) Uani 0.310(5) 8 d S T P
Gd7 Gd 0.2500 0.2500 0.2500 0.0116(5) Uani 1 24 d S T P
Gd8 Gd 0.0000 0.0000 0.0000 0.0310(10) Uani 1 48 d S T P
Ni1 Ni 0.16775(5) 0.16775(5) 0.23157(6) 0.0147(4) Uani 1 2 d S T P
Ni2 Ni 0.07980(10) 0.07980(10) 0.01467(14) 0.0200(9) Uani 0.5 2 d S T P
Ni3 Ni 0.39148(12) 0.39148(12) 0.39148(12) 0.0217(16) Uani 0.700(13) 6 d S T .
Ni4 Ni 0.30611(10) 0.30611(10) 0.30611(10) 0.0034(13) Uani 0.539(11) 6 d S T .
Ni5 Ni 0.5000 0.5000 0.5000 0.004(3) Uani 0.73(3) 48 d S T .
Ni6 Ni 0.0564(3) 0.0564(3) 0.0564(3) 0.010(4) Uani 0.234(13) 6 d S T .
Ni7 Ni 0.3953(5) 0.0000 0.0000 0.013(5) Uani 0.224(14) 8 d S T .
Sn1 Sn 0.07308(3) 0.07308(3) 0.32395(5) 0.0035(2) Uani 0.588(2) 2 d S T P
Sn1A Sn 0.06762(5) 0.06762(5) 0.35129(7) 0.0035(2) Uani 0.412(2) 2 d S T P
Sn2 Sn 0.10711(2) 0.10711(2) 0.24198(4) 0.0144(2) Uani 1 2 d S T P
Sn3 Sn 0.21110(4) 0.21110(4) 0.5000 0.0153(3) Uani 1 4 d S T P
Sn4 Sn 0.14552(3) 0.14552(3) 0.0000 0.0072(3) Uani 1 4 d S T P
Sn5 Sn 0.2500 0.2500 0.14324(5) 0.0148(3) Uani 1 4 d S T P
Sn6 Sn 0.14608(3) 0.14608(3) 0.14608(3) 0.0102(3) Uani 1 6 d S T P
Sn7 Sn 0.10711(13) 0.0000 0.0000 0.0157(10) Uani 0.566(8) 8 d S T .
Sn8 Sn 0.21130(9) 0.0000 0.0000 0.0223(5) Uani 1 8 d S T P
Sn9 Sn 0.44719(8) 0.44719(8) 0.44719(8) 0.0358(9) Uani 0.754(6) 6 d S T P
SN9A Ni 0.5000 0.4269(4) 0.4269(4) 0.0358(9) Uani 0.246(6) 4 d S T P

loop_
_atom_site_aniso_label
_atom_site_aniso_U_11
_atom_site_aniso_U_22
_atom_site_aniso_U_33
_atom_site_aniso_U_23
_atom_site_aniso_U_13
_atom_site_aniso_U_12
Gd1 0.0088(2) 0.0088(2) 0.0097(3) 0.00126(17) 0.00126(17) 0.0021(2)
Gd2 0.0076(2) 0.0076(2) 0.0096(3) -0.00140(16) -0.00140(16) 0.0010(2)
Gd3 0.0080(2) 0.0080(2) 0.0078(3) -0.00043(16) -0.00043(16) 0.0006(2)
Gd4 0.0064(3) 0.0099(3) 0.0061(3) 0.000 0.000 -0.0001(2)
Gd5 0.0264(7) 0.0264(7) 0.0208(8) 0.000 0.000 0.0148(8)
Gd5A 0.0100(14) 0.0100(14) 0.0143(19) 0.000 0.000 -0.0087(14)
Gd6 0.0369(16) 0.0107(7) 0.0107(7) 0.000 0.000 0.000
Gd6A 0.023(3) 0.0185(17) 0.0185(17) 0.000 0.000 0.000
Gd7 0.0116(5) 0.0116(5) 0.0116(5) 0.000 0.000 0.000
Gd8 0.0310(10) 0.0310(10) 0.0310(10) 0.000 0.000 0.000
Ni1 0.0156(6) 0.0156(6) 0.0127(9) 0.0000(5) 0.0000(5) 0.0016(7)
Ni2 0.0167(11) 0.0167(11) 0.027(2) -0.0046(11) -0.0046(11) 0.0031(15)
Ni3 0.0217(16) 0.0217(16) 0.0217(16) 0.0104(14) 0.0104(14) 0.0104(14)
Ni4 0.0034(13) 0.0034(13) 0.0034(13) 0.0005(10) 0.0005(10) 0.0005(10)
Ni5 0.004(3) 0.004(3) 0.004(3) 0.000 0.000 0.000
Ni6 0.010(4) 0.010(4) 0.010(4) 0.001(3) 0.001(3) 0.001(3)
Ni7 0.008(8) 0.016(6) 0.016(6) 0.000 0.000 0.000
Sn1 0.0018(3) 0.0018(3) 0.0070(5) -0.0023(3) -0.0023(3) 0.0014(4)
Sn1A 0.0018(3) 0.0018(3) 0.0070(5) -0.0023(3) -0.0023(3) 0.0014(4)
Sn2 0.0102(3) 0.0102(3) 0.0227(5) -0.0070(3) -0.0070(3) 0.0037(3)
Sn3 0.0197(5) 0.0197(5) 0.0065(6) 0.000 0.000 0.0120(6)
Sn4 0.0073(4) 0.0073(4) 0.0070(6) 0.000 0.000 -0.0002(4)
Sn5 0.0151(4) 0.0151(4) 0.0143(7) 0.000 0.000 0.0006(5)
Sn6 0.0102(3) 0.0102(3) 0.0102(3) 0.0007(3) 0.0007(3) 0.0007(3)
Sn7 0.020(2) 0.0134(12) 0.0134(12) 0.000 0.000 0.000
Sn8 0.0510(15) 0.0080(6) 0.0080(6) 0.000 0.000 0.000
Sn9 0.0358(9) 0.0358(9) 0.0358(9) 0.0112(9) 0.0112(9) 0.0112(9)
SN9A 0.0358(9) 0.0358(9) 0.0358(9) 0.0112(9) 0.0112(9) 0.0112(9)

loop_
_atom_type_symbol
_atom_type_description
_atom_type_scat_dispersion_real
_atom_type_scat_dispersion_imag
_atom_type_scat_source
Ni Ni 0.3393 1.1124 'International Tables Vol C Tables 4.2.6.8 and 6.1.1.4'
Sn Sn -0.6537 1.4246 'International Tables Vol C Tables 4.2.6.8 and 6.1.1.4'
Gd Gd -0.1653 3.9035 'International Tables Vol C Tables 4.2.6.8 and 6.1.1.4'

loop_
_geom_angle_atom_site_label_1
_geom_angle_atom_site_label_2
_geom_angle_atom_site_label_3
_geom_angle
_geom_angle_site_symmetry_1
_geom_angle_site_symmetry_3
Ni2 Gd1 Ni2 59.84(18) 9 5
Ni2 Gd1 Ni6 31.97(11) 9 .
Ni2 Gd1 Ni6 31.97(11) 5 .
Ni2 Gd1 Sn4 57.05(9) 9 9
Ni2 Gd1 Sn4 116.55(9) 5 9
Ni6 Gd1 Sn4 85.68(3) . 9
Ni2 Gd1 Sn4 116.55(9) 9 5
Ni2 Gd1 Sn4 57.05(9) 5 5
Ni6 Gd1 Sn4 85.68(3) . 5
Sn4 Gd1 Sn4 166.74(3) 9 5
Ni2 Gd1 Sn2 147.95(8) 9 .
Ni2 Gd1 Sn2 147.95(8) 5 .
Ni6 Gd1 Sn2 156.1(2) . .
Sn4 Gd1 Sn2 91.92(2) 9 .
Sn4 Gd1 Sn2 91.92(2) 5 .
Ni2 Gd1 Sn7 50.44(7) 9 9
Ni2 Gd1 Sn7 50.44(7) 5 9
Ni6 Gd1 Sn7 54.6(2) . 9
Sn4 Gd1 Sn7 91.58(2) 9 9
Sn4 Gd1 Sn7 91.58(2) 5 9
Sn2 Gd1 Sn7 149.36(7) . 9
Ni2 Gd1 Sn8 98.67(7) 9 9
Ni2 Gd1 Sn8 98.67(7) 5 9
Ni6 Gd1 Sn8 111.9(2) . 9
Sn4 Gd1 Sn8 96.271(12) 9 9
Sn4 Gd1 Sn8 96.271(12) 5 9
Sn2 Gd1 Sn8 92.05(5) . 9
Sn7 Gd1 Sn8 57.31(8) 9 9
Ni2 Gd1 Ni2 12.47(12) 9 106
Ni2 Gd1 Ni2 67.68(14) 5 106
Ni6 Gd1 Ni2 43.11(11) . 106
Sn4 Gd1 Ni2 51.67(7) 9 106
Sn4 Gd1 Ni2 124.61(7) 5 106
Sn2 Gd1 Ni2 143.26(7) . 106
Sn7 Gd1 Ni2 46.15(6) 9 106
Sn8 Gd1 Ni2 87.99(5) 9 106
Ni2 Gd1 Ni2 67.68(14) 9 102
Ni2 Gd1 Ni2 12.47(12) 5 102
Ni6 Gd1 Ni2 43.11(11) . 102
Sn4 Gd1 Ni2 124.61(7) 9 102
Sn4 Gd1 Ni2 51.67(7) 5 102
Sn2 Gd1 Ni2 143.26(7) . 102
Sn7 Gd1 Ni2 46.15(6) 9 102
Sn8 Gd1 Ni2 87.99(5) 9 102
Ni2 Gd1 Ni2 73.47(14) 106 102
Ni2 Gd1 Sn6 104.13(6) 9 .
Ni2 Gd1 Sn6 104.13(6) 5 .
Ni6 Gd1 Sn6 94.51(19) . .
Sn4 Gd1 Sn6 85.341(16) 9 .
Sn4 Gd1 Sn6 85.341(16) 5 .
Sn2 Gd1 Sn6 61.58(3) . .
Sn7 Gd1 Sn6 149.06(7) 9 .
Sn8 Gd1 Sn6 153.63(5) 9 .
Ni2 Gd1 Sn6 112.77(5) 106 .
Ni2 Gd1 Sn6 112.77(5) 102 .
Ni2 Gd1 Gd1 80.20(8) 9 9
Ni2 Gd1 Gd1 48.02(6) 5 9
Ni6 Gd1 Gd1 51.60(15) . 9
Sn4 Gd1 Gd1 113.394(15) 9 9
Sn4 Gd1 Gd1 53.397(15) 5 9
Sn2 Gd1 Gd1 108.86(2) . 9
Sn7 Gd1 Gd1 97.55(6) 9 9
Sn8 Gd1 Gd1 142.31(2) 9 9
Ni2 Gd1 Gd1 92.59(6) 106 9
Ni2 Gd1 Gd1 56.43(4) 102 9
Sn6 Gd1 Gd1 56.446(17) . 9
Ni4 Gd2 Ni3 94.07(11) 74 74
Ni4 Gd2 Sn3 143.97(8) 74 .
Ni3 Gd2 Sn3 121.97(9) 74 .
Ni4 Gd2 Gd5A 165.06(9) 74 .
Ni3 Gd2 Gd5A 70.99(10) 74 .
Sn3 Gd2 Gd5A 50.98(7) . .
Ni4 Gd2 Sn2 83.60(2) 74 35
Ni3 Gd2 Sn2 91.16(2) 74 35
Sn3 Gd2 Sn2 94.749(16) . 35
Gd5A Gd2 Sn2 96.37(2) . 35
Ni4 Gd2 Sn2 83.60(2) 74 56
Ni3 Gd2 Sn2 91.16(2) 74 56
Sn3 Gd2 Sn2 94.749(16) . 56
Gd5A Gd2 Sn2 96.37(2) . 56
Sn2 Gd2 Sn2 167.12(4) 35 56
Ni4 Gd2 Sn1 110.07(5) 74 35
Ni3 Gd2 Sn1 46.77(4) 74 35
Sn3 Gd2 Sn1 96.43(3) . 35
Gd5A Gd2 Sn1 59.85(4) . 35
Sn2 Gd2 Sn1 52.02(3) 35 35
Sn2 Gd2 Sn1 135.10(4) 56 35
Ni4 Gd2 Sn1 110.07(5) 74 56
Ni3 Gd2 Sn1 46.77(4) 74 56
Sn3 Gd2 Sn1 96.43(3) . 56
Gd5A Gd2 Sn1 59.85(4) . 56
Sn2 Gd2 Sn1 135.10(4) 35 56
Sn2 Gd2 Sn1 52.02(3) 56 56
Sn1 Gd2 Sn1 83.52(5) 35 56
Ni4 Gd2 Sn5 53.00(7) 74 51
Ni3 Gd2 Sn5 147.07(9) 74 51
Sn3 Gd2 Sn5 90.96(4) . 51
Gd5A Gd2 Sn5 141.94(7) . 51
Sn2 Gd2 Sn5 85.58(2) 35 51
Sn2 Gd2 Sn5 85.58(2) 56 51
Sn1 Gd2 Sn5 137.35(3) 35 51
Sn1 Gd2 Sn5 137.35(3) 56 51
Ni4 Gd2 Ni1 44.91(5) 74 35
Ni3 Gd2 Ni1 112.73(6) 74 35
Sn3 Gd2 Ni1 111.99(3) . 35
Gd5A Gd2 Ni1 140.47(4) . 35
Sn2 Gd2 Ni1 45.61(4) 35 35
Sn2 Gd2 Ni1 122.22(4) 56 35
Sn1 Gd2 Ni1 93.05(4) 35 35
Sn1 Gd2 Ni1 151.58(3) 56 35
Sn5 Gd2 Ni1 45.94(3) 51 35
Ni4 Gd2 Ni1 44.91(5) 74 56
Ni3 Gd2 Ni1 112.73(6) 74 56
Sn3 Gd2 Ni1 111.99(3) . 56
Gd5A Gd2 Ni1 140.47(4) . 56
Sn2 Gd2 Ni1 122.22(4) 35 56
Sn2 Gd2 Ni1 45.61(4) 56 56
Sn1 Gd2 Ni1 151.58(3) 35 56
Sn1 Gd2 Ni1 93.05(4) 56 56
Sn5 Gd2 Ni1 45.94(3) 51 56
Ni1 Gd2 Ni1 76.67(7) 35 56
Ni4 Gd2 Gd2 53.48(5) 74 56
Ni3 Gd2 Gd2 54.17(6) 74 56
Sn3 Gd2 Gd2 148.360(9) . 56
Gd5A Gd2 Gd2 114.38(5) . 56
Sn2 Gd2 Gd2 56.266(15) 35 56
Sn2 Gd2 Gd2 116.000(15) 56 56
Sn1 Gd2 Gd2 56.945(18) 35 56
Sn1 Gd2 Gd2 96.93(2) 56 56
Sn5 Gd2 Gd2 98.30(2) 51 56
Ni1 Gd2 Gd2 58.698(19) 35 56
Ni1 Gd2 Gd2 95.78(3) 56 56
Sn5 Gd3 Sn4 174.62(3) . .
Sn5 Gd3 Sn6 87.70(4) . .
Sn4 Gd3 Sn6 86.92(4) . .
Sn5 Gd3 Sn2 88.15(2) . 9
Sn4 Gd3 Sn2 89.23(2) . 9
Sn6 Gd3 Sn2 60.86(2) . 9
Sn5 Gd3 Sn2 88.15(2) . 5
Sn4 Gd3 Sn2 89.23(2) . 5
Sn6 Gd3 Sn2 60.86(2) . 5
Sn2 Gd3 Sn2 121.71(4) 9 5
Sn5 Gd3 Ni1 48.76(4) . 9
Sn4 Gd3 Ni1 126.68(4) . 9
Sn6 Gd3 Ni1 49.13(4) . 9
Sn2 Gd3 Ni1 46.58(4) 9 9
Sn2 Gd3 Ni1 91.94(4) 5 9
Sn5 Gd3 Ni1 48.76(4) . 5
Sn4 Gd3 Ni1 126.68(4) . 5
Sn6 Gd3 Ni1 49.13(4) . 5
Sn2 Gd3 Ni1 91.94(4) 9 5
Sn2 Gd3 Ni1 46.58(4) 5 5
Ni1 Gd3 Ni1 48.77(7) 9 5
Sn5 Gd3 Sn3 90.78(2) . 123_554
Sn4 Gd3 Sn3 93.91(2) . 123_554
Sn6 Gd3 Sn3 150.67(2) . 123_554
Sn2 Gd3 Sn3 89.82(3) 9 123_554
Sn2 Gd3 Sn3 148.38(3) 5 123_554
Ni1 Gd3 Sn3 110.79(4) 9 123_554
Ni1 Gd3 Sn3 139.38(4) 5 123_554
Sn5 Gd3 Sn3 90.78(2) . 51
Sn4 Gd3 Sn3 93.91(2) . 51
Sn6 Gd3 Sn3 150.67(2) . 51
Sn2 Gd3 Sn3 148.38(3) 9 51
Sn2 Gd3 Sn3 89.82(3) 5 51
Ni1 Gd3 Sn3 139.38(4) 9 51
Ni1 Gd3 Sn3 110.79(4) 5 51
Sn3 Gd3 Sn3 58.59(5) 123_554 51
Sn5 Gd3 Gd2 56.808(14) . 28
Sn4 Gd3 Gd2 124.720(13) . 28
Sn6 Gd3 Gd2 103.85(2) . 28
Sn2 Gd3 Gd2 54.208(19) 9 28
Sn2 Gd3 Gd2 143.48(3) 5 28
Ni1 Gd3 Gd2 58.35(3) 9 28
Ni1 Gd3 Gd2 97.57(4) 5 28
Sn3 Gd3 Gd2 52.44(2) 123_554 28
Sn3 Gd3 Gd2 99.69(3) 51 28
Sn5 Gd3 Gd2 56.808(14) . 51
Sn4 Gd3 Gd2 124.720(13) . 51
Sn6 Gd3 Gd2 103.85(2) . 51
Sn2 Gd3 Gd2 143.48(3) 9 51
Sn2 Gd3 Gd2 54.208(19) 5 51
Ni1 Gd3 Gd2 97.57(4) 9 51
Ni1 Gd3 Gd2 58.35(3) 5 51
Sn3 Gd3 Gd2 99.69(3) 123_554 51
Sn3 Gd3 Gd2 52.44(2) 51 51
Gd2 Gd3 Gd2 105.30(2) 28 51
Sn5 Gd3 Gd4 123.073(13) . .
Sn4 Gd3 Gd4 58.309(13) . .
Sn6 Gd3 Gd4 102.31(2) . .
Sn2 Gd3 Gd4 145.41(3) 9 .
Sn2 Gd3 Gd4 53.001(18) 5 .
Ni1 Gd3 Gd4 144.78(4) 9 .
Ni1 Gd3 Gd4 98.24(3) 5 .
Sn3 Gd3 Gd4 102.99(3) 123_554 .
Sn3 Gd3 Gd4 55.00(2) 51 .
Gd2 Gd3 Gd4 153.79(2) 28 .
Gd2 Gd3 Gd4 66.432(13) 51 .
Sn1 Gd4 Sn1 86.76(5) 5 103
Sn1 Gd4 Sn2 139.44(4) 5 103
Sn1 Gd4 Sn2 52.70(3) 103 103
Sn1 Gd4 Sn2 52.70(3) 5 5
Sn1 Gd4 Sn2 139.44(4) 103 5
Sn2 Gd4 Sn2 167.64(5) 103 5
Sn1 Gd4 Gd5A 60.14(4) 5 51
Sn1 Gd4 Gd5A 60.14(4) 103 51
Sn2 Gd4 Gd5A 94.99(2) 103 51
Sn2 Gd4 Gd5A 94.99(2) 5 51
Sn1 Gd4 Sn3 93.97(3) 5 51
Sn1 Gd4 Sn3 93.97(3) 103 51
Sn2 Gd4 Sn3 90.560(18) 103 51
Sn2 Gd4 Sn3 90.560(18) 5 51
Gd5A Gd4 Sn3 48.70(7) 51 51
Sn1 Gd4 Sn8 88.51(4) 5 .
Sn1 Gd4 Sn8 88.51(4) 103 .
Sn2 Gd4 Sn8 89.075(19) 103 .
Sn2 Gd4 Sn8 89.075(19) 5 .
Gd5A Gd4 Sn8 134.72(8) 51 .
Sn3 Gd4 Sn8 176.58(5) 51 .
Sn1 Gd4 Gd6A 57.29(5) 5 .
Sn1 Gd4 Gd6A 57.29(5) 103 .
Sn2 Gd4 Gd6A 93.74(2) 103 .
Sn2 Gd4 Gd6A 93.74(2) 5 .
Gd5A Gd4 Gd6A 88.74(10) 51 .
Sn3 Gd4 Gd6A 137.44(9) 51 .
Sn8 Gd4 Gd6A 45.97(9) . .
Sn1 Gd4 Sn4 136.53(3) 5 .
Sn1 Gd4 Sn4 136.53(3) 103 .
Sn2 Gd4 Sn4 83.87(2) 103 .
Sn2 Gd4 Sn4 83.87(2) 5 .
Gd5A Gd4 Sn4 136.31(7) 51 .
Sn3 Gd4 Sn4 87.61(3) 51 .
Sn8 Gd4 Sn4 88.97(5) . .
Gd6A Gd4 Sn4 134.94(9) . .
Sn1 Gd4 Gd5 52.36(2) 5 51
Sn1 Gd4 Gd5 52.36(2) 103 51
Sn2 Gd4 Gd5 95.72(2) 103 51
Sn2 Gd4 Gd5 95.72(2) 5 51
Gd5A Gd4 Gd5 13.93(6) 51 51
Sn3 Gd4 Gd5 62.63(4) 51 51
Sn8 Gd4 Gd5 120.78(5) . 51
Gd6A Gd4 Gd5 74.81(9) . 51
Sn4 Gd4 Gd5 150.24(4) . 51
Sn1 Gd4 Gd1 143.70(3) 5 103
Sn1 Gd4 Gd1 93.82(2) 103 103
Sn2 Gd4 Gd1 52.39(2) 103 103
Sn2 Gd4 Gd1 117.37(3) 5 103
Gd5A Gd4 Gd1 147.377(12) 51 103
Sn3 Gd4 Gd1 122.13(3) 51 103
Sn8 Gd4 Gd1 55.26(4) . 103
Gd6A Gd4 Gd1 92.89(7) . 103
Sn4 Gd4 Gd1 50.865(17) . 103
Gd5 Gd4 Gd1 145.606(14) 51 103
Sn1 Gd4 Gd1 93.82(2) 5 5
Sn1 Gd4 Gd1 143.70(3) 103 5
Sn2 Gd4 Gd1 117.37(3) 103 5
Sn2 Gd4 Gd1 52.39(2) 5 5
Gd5A Gd4 Gd1 147.377(12) 51 5
Sn3 Gd4 Gd1 122.13(3) 51 5
Sn8 Gd4 Gd1 55.26(4) . 5
Gd6A Gd4 Gd1 92.89(7) . 5
Sn4 Gd4 Gd1 50.865(17) . 5
Gd5 Gd4 Gd1 145.606(14) 51 5
Gd1 Gd4 Gd1 65.12(2) 103 5
Gd5A Gd5 SN9A 180.0(5) . 177_556
Gd5A Gd5 Sn1A 103.93(6) . 35
SN9A Gd5 Sn1A 76.07(6) 177_556 35
Gd5A Gd5 Sn1A 103.93(6) . 56
SN9A Gd5 Sn1A 76.07(6) 177_556 56
Sn1A Gd5 Sn1A 77.76(8) 35 56
Gd5A Gd5 Sn1A 103.93(6) . 130
SN9A Gd5 Sn1A 76.07(6) 177_556 130
Sn1A Gd5 Sn1A 95.51(8) 35 130
Sn1A Gd5 Sn1A 152.15(12) 56 130
Gd5A Gd5 Sn1A 103.93(6) . 150
SN9A Gd5 Sn1A 76.07(6) 177_556 150
Sn1A Gd5 Sn1A 152.15(12) 35 150
Sn1A Gd5 Sn1A 95.51(8) 56 150
Sn1A Gd5 Sn1A 77.76(8) 130 150
Gd5A Gd5 Sn1 89.33(4) . 35
SN9A Gd5 Sn1 90.67(4) 177_556 35
Sn1A Gd5 Sn1 15.30(5) 35 35
Sn1A Gd5 Sn1 85.50(5) 56 35
Sn1A Gd5 Sn1 94.83(5) 130 35
Sn1A Gd5 Sn1 165.99(9) 150 35
Gd5A Gd5 Sn1 89.33(4) . 130
SN9A Gd5 Sn1 90.67(4) 177_556 130
Sn1A Gd5 Sn1 94.83(5) 35 130
Sn1A Gd5 Sn1 165.99(9) 56 130
Sn1A Gd5 Sn1 15.30(5) 130 130
Sn1A Gd5 Sn1 85.50(5) 150 130
Sn1 Gd5 Sn1 90.19(5) 35 130
Gd5A Gd5 Sn1 89.33(4) . 56
SN9A Gd5 Sn1 90.67(4) 177_556 56
Sn1A Gd5 Sn1 85.50(5) 35 56
Sn1A Gd5 Sn1 15.30(5) 56 56
Sn1A Gd5 Sn1 165.99(9) 130 56
Sn1A Gd5 Sn1 94.83(5) 150 56
Sn1 Gd5 Sn1 89.79(5) 35 56
Sn1 Gd5 Sn1 178.65(9) 130 56
Gd5A Gd5 Sn1 89.33(4) . 150
SN9A Gd5 Sn1 90.67(4) 177_556 150
Sn1A Gd5 Sn1 165.99(9) 35 150
Sn1A Gd5 Sn1 94.83(5) 56 150
Sn1A Gd5 Sn1 85.50(5) 130 150
Sn1A Gd5 Sn1 15.30(5) 150 150
Sn1 Gd5 Sn1 178.65(9) 35 150
Sn1 Gd5 Sn1 89.79(5) 130 150
Sn1 Gd5 Sn1 90.19(5) 56 150
Gd5A Gd5 Ni3 101.19(10) . 74
SN9A Gd5 Ni3 78.81(10) 177_556 74
Sn1A Gd5 Ni3 39.38(4) 35 74
Sn1A Gd5 Ni3 39.38(4) 56 74
Sn1A Gd5 Ni3 132.80(7) 130 74
Sn1A Gd5 Ni3 132.80(7) 150 74
Sn1 Gd5 Ni3 46.17(3) 35 74
Sn1 Gd5 Ni3 134.20(3) 130 74
Sn1 Gd5 Ni3 46.17(3) 56 74
Sn1 Gd5 Ni3 134.20(3) 150 74
Gd5A Gd5 Ni3 101.19(10) . 169_556
SN9A Gd5 Ni3 78.81(10) 177_556 169_556
Sn1A Gd5 Ni3 132.80(7) 35 169_556
Sn1A Gd5 Ni3 132.80(7) 56 169_556
Sn1A Gd5 Ni3 39.38(4) 130 169_556
Sn1A Gd5 Ni3 39.38(4) 150 169_556
Sn1 Gd5 Ni3 134.20(3) 35 169_556
Sn1 Gd5 Ni3 46.17(3) 130 169_556
Sn1 Gd5 Ni3 134.20(3) 56 169_556
Sn1 Gd5 Ni3 46.17(3) 150 169_556
Ni3 Gd5 Ni3 157.6(2) 74 169_556
Gd5 Gd5A Sn3 180.0(3) . .
Gd5 Gd5A SN9A 0.0(4) . 177_556
Sn3 Gd5A SN9A 180.0(3) . 177_556
Gd5 Gd5A Sn1A 58.48(7) . 35
Sn3 Gd5A Sn1A 121.52(7) . 35
SN9A Gd5A Sn1A 58.48(7) 177_556 35
Gd5 Gd5A Sn1A 58.48(7) . 56
Sn3 Gd5A Sn1A 121.52(7) . 56
SN9A Gd5A Sn1A 58.48(7) 177_556 56
Sn1A Gd5A Sn1A 66.92(9) 35 56
Gd5 Gd5A Sn1A 58.48(7) . 130
Sn3 Gd5A Sn1A 121.52(7) . 130
SN9A Gd5A Sn1A 58.48(7) 177_556 130
Sn1A Gd5A Sn1A 81.12(10) 35 130
Sn1A Gd5A Sn1A 116.97(14) 56 130
Gd5 Gd5A Sn1A 58.48(7) . 150
Sn3 Gd5A Sn1A 121.52(7) . 150
SN9A Gd5A Sn1A 58.48(7) 177_556 150
Sn1A Gd5A Sn1A 116.97(14) 35 150
Sn1A Gd5A Sn1A 81.12(10) 56 150
Sn1A Gd5A Sn1A 66.92(9) 130 150
Gd5 Gd5A Gd2 116.27(6) . 98_556
Sn3 Gd5A Gd2 63.73(6) . 98_556
SN9A Gd5A Gd2 116.27(6) 177_556 98_556
Sn1A Gd5A Gd2 144.53(4) 35 98_556
Sn1A Gd5A Gd2 144.53(4) 56 98_556
Sn1A Gd5A Gd2 69.41(4) 130 98_556
Sn1A Gd5A Gd2 69.41(4) 150 98_556
Gd5 Gd5A Gd2 116.27(6) . .
Sn3 Gd5A Gd2 63.73(6) . .
SN9A Gd5A Gd2 116.27(6) 177_556 .
Sn1A Gd5A Gd2 69.41(4) 35 .
Sn1A Gd5A Gd2 69.41(4) 56 .
Sn1A Gd5A Gd2 144.53(4) 130 .
Sn1A Gd5A Gd2 144.53(4) 150 .
Gd2 Gd5A Gd2 127.47(12) 98_556 .
Gd5 Gd5A Sn1 73.19(7) . 35
Sn3 Gd5A Sn1 106.81(7) . 35
SN9A Gd5A Sn1 73.19(7) 177_556 35
Sn1A Gd5A Sn1 15.29(5) 35 35
Sn1A Gd5A Sn1 77.32(6) 56 35
Sn1A Gd5A Sn1 85.25(7) 130 35
Sn1A Gd5A Sn1 131.47(13) 150 35
Gd2 Gd5A Sn1 137.40(4) 98_556 35
Gd2 Gd5A Sn1 61.31(3) . 35
Gd5 Gd5A Sn1 73.19(7) . 56
Sn3 Gd5A Sn1 106.81(7) . 56
SN9A Gd5A Sn1 73.19(7) 177_556 56
Sn1A Gd5A Sn1 77.32(6) 35 56
Sn1A Gd5A Sn1 15.29(5) 56 56
Sn1A Gd5A Sn1 131.47(13) 130 56
Sn1A Gd5A Sn1 85.25(7) 150 56
Gd2 Gd5A Sn1 137.40(4) 98_556 56
Gd2 Gd5A Sn1 61.31(3) . 56
Sn1 Gd5A Sn1 85.02(6) 35 56
Gd5 Gd5A Sn1 73.19(7) . 130
Sn3 Gd5A Sn1 106.81(7) . 130
SN9A Gd5A Sn1 73.19(7) 177_556 130
Sn1A Gd5A Sn1 85.25(7) 35 130
Sn1A Gd5A Sn1 131.47(13) 56 130
Sn1A Gd5A Sn1 15.29(5) 130 130
Sn1A Gd5A Sn1 77.32(6) 150 130
Gd2 Gd5A Sn1 61.31(3) 98_556 130
Gd2 Gd5A Sn1 137.40(4) . 130
Sn1 Gd5A Sn1 85.39(6) 35 130
Sn1 Gd5A Sn1 146.38(14) 56 130
Gd6A Gd6 Ni7 180.0 . .
Gd6A Gd6 Sn1A 97.44(7) . 5
Ni7 Gd6 Sn1A 82.56(7) . 5
Gd6A Gd6 Sn1A 97.44(7) . 6
Ni7 Gd6 Sn1A 82.56(7) . 6
Sn1A Gd6 Sn1A 165.12(14) 5 6
Gd6A Gd6 Sn1A 97.44(7) . 104
Ni7 Gd6 Sn1A 82.56(7) . 104
Sn1A Gd6 Sn1A 89.040(18) 5 104
Sn1A Gd6 Sn1A 89.040(18) 6 104
Gd6A Gd6 Sn1A 97.44(7) . 103
Ni7 Gd6 Sn1A 82.56(7) . 103
Sn1A Gd6 Sn1A 89.040(18) 5 103
Sn1A Gd6 Sn1A 89.040(18) 6 103
Sn1A Gd6 Sn1A 165.12(14) 104 103
Gd6A Gd6 Sn1 81.81(5) . 6
Ni7 Gd6 Sn1 98.19(5) . 6
Sn1A Gd6 Sn1 179.25(11) 5 6
Sn1A Gd6 Sn1 15.62(5) 6 6
Sn1A Gd6 Sn1 91.056(7) 104 6
Sn1A Gd6 Sn1 91.056(7) 103 6
Gd6A Gd6 Sn1 81.81(5) . 5
Ni7 Gd6 Sn1 98.19(5) . 5
Sn1A Gd6 Sn1 15.62(5) 5 5
Sn1A Gd6 Sn1 179.25(11) 6 5
Sn1A Gd6 Sn1 91.056(7) 104 5
Sn1A Gd6 Sn1 91.056(7) 103 5
Sn1 Gd6 Sn1 163.63(11) 6 5
Gd6A Gd6 Sn1 81.81(5) . 104
Ni7 Gd6 Sn1 98.19(5) . 104
Sn1A Gd6 Sn1 91.056(7) 5 104
Sn1A Gd6 Sn1 91.056(7) 6 104
Sn1A Gd6 Sn1 15.62(5) 104 104
Sn1A Gd6 Sn1 179.25(11) 103 104
Sn1 Gd6 Sn1 88.838(15) 6 104
Sn1 Gd6 Sn1 88.838(15) 5 104
Gd6A Gd6 Sn1 81.81(5) . 103
Ni7 Gd6 Sn1 98.19(5) . 103
Sn1A Gd6 Sn1 91.056(7) 5 103
Sn1A Gd6 Sn1 91.056(7) 6 103
Sn1A Gd6 Sn1 179.25(11) 104 103
Sn1A Gd6 Sn1 15.62(5) 103 103
Sn1 Gd6 Sn1 88.838(15) 6 103
Sn1 Gd6 Sn1 88.838(15) 5 103
Sn1 Gd6 Sn1 163.63(11) 104 103
Gd6A Gd6 SN9A 140.3(3) . 130_554
Ni7 Gd6 SN9A 39.7(3) . 130_554
Sn1A Gd6 SN9A 56.81(16) 5 130_554
Sn1A Gd6 SN9A 110.4(2) 6 130_554
Sn1A Gd6 SN9A 110.4(2) 104 130_554
Sn1A Gd6 SN9A 56.81(16) 103 130_554
Sn1 Gd6 SN9A 123.82(16) 6 130_554
Sn1 Gd6 SN9A 70.28(19) 5 130_554
Sn1 Gd6 SN9A 123.82(16) 104 130_554
Sn1 Gd6 SN9A 70.28(19) 103 130_554
Gd6A Gd6 SN9A 140.3(3) . 30
Ni7 Gd6 SN9A 39.7(3) . 30
Sn1A Gd6 SN9A 56.81(16) 5 30
Sn1A Gd6 SN9A 110.4(2) 6 30
Sn1A Gd6 SN9A 56.81(16) 104 30
Sn1A Gd6 SN9A 110.4(2) 103 30
Sn1 Gd6 SN9A 123.82(16) 6 30
Sn1 Gd6 SN9A 70.28(19) 5 30
Sn1 Gd6 SN9A 70.28(19) 104 30
Sn1 Gd6 SN9A 123.82(16) 103 30
SN9A Gd6 SN9A 53.7(3) 130_554 30
Gd6 Gd6A Sn8 180.0 . .
Gd6 Gd6A Ni7 0.0 . .
Sn8 Gd6A Ni7 180.0 . .
Gd6 Gd6A Sn1 76.93(10) . 5
Sn8 Gd6A Sn1 103.07(10) . 5
Ni7 Gd6A Sn1 76.93(10) . 5
Gd6 Gd6A Sn1 76.93(10) . 6
Sn8 Gd6A Sn1 103.07(10) . 6
Ni7 Gd6A Sn1 76.93(10) . 6
Sn1 Gd6A Sn1 153.9(2) 5 6
Gd6 Gd6A Sn1 76.93(10) . 104
Sn8 Gd6A Sn1 103.07(10) . 104
Ni7 Gd6A Sn1 76.93(10) . 104
Sn1 Gd6A Sn1 87.07(4) 5 104
Sn1 Gd6A Sn1 87.07(4) 6 104
Gd6 Gd6A Sn1 76.93(10) . 103
Sn8 Gd6A Sn1 103.07(10) . 103
Ni7 Gd6A Sn1 76.93(10) . 103
Sn1 Gd6A Sn1 87.07(4) 5 103
Sn1 Gd6A Sn1 87.07(4) 6 103
Sn1 Gd6A Sn1 153.9(2) 104 103
Gd6 Gd6A Sn1A 61.77(9) . 5
Sn8 Gd6A Sn1A 118.23(9) . 5
Ni7 Gd6A Sn1A 61.77(9) . 5
Sn1 Gd6A Sn1A 15.16(5) 5 5
Sn1 Gd6A Sn1A 138.70(19) 6 5
Sn1 Gd6A Sn1A 83.86(6) 104 5
Sn1 Gd6A Sn1A 83.86(6) 103 5
Gd6 Gd6A Sn1A 61.77(9) . 6
Sn8 Gd6A Sn1A 118.23(9) . 6
Ni7 Gd6A Sn1A 61.77(9) . 6
Sn1 Gd6A Sn1A 138.70(19) 5 6
Sn1 Gd6A Sn1A 15.16(5) 6 6
Sn1 Gd6A Sn1A 83.86(6) 104 6
Sn1 Gd6A Sn1A 83.86(6) 103 6
Sn1A Gd6A Sn1A 123.54(19) 5 6
Gd6 Gd6A Sn1A 61.77(9) . 103
Sn8 Gd6A Sn1A 118.23(9) . 103
Ni7 Gd6A Sn1A 61.77(9) . 103
Sn1 Gd6A Sn1A 83.86(6) 5 103
Sn1 Gd6A Sn1A 83.86(6) 6 103
Sn1 Gd6A Sn1A 138.70(19) 104 103
Sn1 Gd6A Sn1A 15.16(5) 103 103
Sn1A Gd6A Sn1A 77.07(8) 5 103
Sn1A Gd6A Sn1A 77.07(8) 6 103
Gd6 Gd6A Sn1A 61.77(9) . 104
Sn8 Gd6A Sn1A 118.23(9) . 104
Ni7 Gd6A Sn1A 61.77(9) . 104
Sn1 Gd6A Sn1A 83.86(6) 5 104
Sn1 Gd6A Sn1A 83.86(6) 6 104
Sn1 Gd6A Sn1A 15.16(5) 104 104
Sn1 Gd6A Sn1A 138.70(19) 103 104
Sn1A Gd6A Sn1A 77.07(8) 5 104
Sn1A Gd6A Sn1A 77.07(8) 6 104
Sn1A Gd6A Sn1A 123.54(19) 103 104
Gd6 Gd6A Gd4 114.08(8) . 17
Sn8 Gd6A Gd4 65.92(8) . 17
Ni7 Gd6A Gd4 114.08(8) . 17
Sn1 Gd6A Gd4 136.15(4) 5 17
Sn1 Gd6A Gd4 57.55(2) 6 17
Sn1 Gd6A Gd4 136.15(4) 104 17
Sn1 Gd6A Gd4 57.55(2) 103 17
Sn1A Gd6A Gd4 139.621(16) 5 17
Sn1A Gd6A Gd4 67.93(3) 6 17
Sn1A Gd6A Gd4 67.93(3) 103 17
Sn1A Gd6A Gd4 139.621(16) 104 17
Ni4 Gd7 Ni4 109.5 28 51
Ni4 Gd7 Ni4 109.5 28 74
Ni4 Gd7 Ni4 109.5 51 74
Ni4 Gd7 Ni4 109.471(1) 28 .
Ni4 Gd7 Ni4 109.471(1) 51 .
Ni4 Gd7 Ni4 109.471(1) 74 .
Ni4 Gd7 Sn5 54.7 28 .
Ni4 Gd7 Sn5 54.7 51 .
Ni4 Gd7 Sn5 125.3 74 .
Ni4 Gd7 Sn5 125.3 . .
Ni4 Gd7 Sn5 125.3 28 35
Ni4 Gd7 Sn5 54.7 51 35
Ni4 Gd7 Sn5 125.3 74 35
Ni4 Gd7 Sn5 54.7 . 35
Sn5 Gd7 Sn5 90.0 . 35
Ni4 Gd7 Sn5 125.3 28 51
Ni4 Gd7 Sn5 125.3 51 51
Ni4 Gd7 Sn5 54.7 74 51
Ni4 Gd7 Sn5 54.7 . 51
Sn5 Gd7 Sn5 180.0 . 51
Sn5 Gd7 Sn5 90.0 35 51
Ni4 Gd7 Sn5 125.3 28 5
Ni4 Gd7 Sn5 54.7 51 5
Ni4 Gd7 Sn5 54.7 74 5
Ni4 Gd7 Sn5 125.3 . 5
Sn5 Gd7 Sn5 90.0 . 5
Sn5 Gd7 Sn5 90.0 35 5
Sn5 Gd7 Sn5 90.0 51 5
Ni4 Gd7 Sn5 54.736(1) 28 79
Ni4 Gd7 Sn5 125.3 51 79
Ni4 Gd7 Sn5 125.3 74 79
Ni4 Gd7 Sn5 54.7 . 79
Sn5 Gd7 Sn5 90.0 . 79
Sn5 Gd7 Sn5 90.0 35 79
Sn5 Gd7 Sn5 90.0 51 79
Sn5 Gd7 Sn5 180.0 5 79
Ni4 Gd7 Sn5 54.7 28 9
Ni4 Gd7 Sn5 125.3 51 9
Ni4 Gd7 Sn5 54.7 74 9
Ni4 Gd7 Sn5 125.3 . 9
Sn5 Gd7 Sn5 90.0 . 9
Sn5 Gd7 Sn5 180.0 35 9
Sn5 Gd7 Sn5 90.0 51 9
Sn5 Gd7 Sn5 90.0 5 9
Sn5 Gd7 Sn5 90.0 79 9
Ni6 Gd8 Ni6 180.0(8) 97 .
Ni6 Gd8 Ni6 109.5 97 100
Ni6 Gd8 Ni6 70.5 . 100
Ni6 Gd8 Ni6 70.5 97 4
Ni6 Gd8 Ni6 109.5 . 4
Ni6 Gd8 Ni6 180.0(8) 100 4
Ni6 Gd8 Ni6 109.5 97 99
Ni6 Gd8 Ni6 70.5 . 99
Ni6 Gd8 Ni6 109.5 100 99
Ni6 Gd8 Ni6 70.5 4 99
Ni6 Gd8 Ni6 70.5 97 3
Ni6 Gd8 Ni6 109.5 . 3
Ni6 Gd8 Ni6 70.5 100 3
Ni6 Gd8 Ni6 109.5 4 3
Ni6 Gd8 Ni6 180.0(8) 99 3
Ni6 Gd8 Ni6 109.5 97 98
Ni6 Gd8 Ni6 70.5 . 98
Ni6 Gd8 Ni6 109.5 100 98
Ni6 Gd8 Ni6 70.5 4 98
Ni6 Gd8 Ni6 109.5 99 98
Ni6 Gd8 Ni6 70.5 3 98
Ni6 Gd8 Ni6 70.5 97 2
Ni6 Gd8 Ni6 109.5 . 2
Ni6 Gd8 Ni6 70.5 100 2
Ni6 Gd8 Ni6 109.5 4 2
Ni6 Gd8 Ni6 70.5 99 2
Ni6 Gd8 Ni6 109.5 3 2
Ni6 Gd8 Ni6 180.0(8) 98 2
Ni6 Gd8 Sn7 125.3 97 .
Ni6 Gd8 Sn7 54.7 . .
Ni6 Gd8 Sn7 125.3 100 .
Ni6 Gd8 Sn7 54.7 4 .
Ni6 Gd8 Sn7 54.7 99 .
Ni6 Gd8 Sn7 125.3 3 .
Ni6 Gd8 Sn7 54.7 98 .
Ni6 Gd8 Sn7 125.3 2 .
Ni6 Gd8 Sn7 54.7 97 105
Ni6 Gd8 Sn7 125.3 . 105
Ni6 Gd8 Sn7 125.3 100 105
Ni6 Gd8 Sn7 54.7 4 105
Ni6 Gd8 Sn7 125.3 99 105
Ni6 Gd8 Sn7 54.7 3 105
Ni6 Gd8 Sn7 54.7 98 105
Ni6 Gd8 Sn7 125.3 2 105
Sn7 Gd8 Sn7 90.0 . 105
Ni6 Gd8 Sn7 125.3 97 9
Ni6 Gd8 Sn7 54.7 . 9
Ni6 Gd8 Sn7 54.7 100 9
Ni6 Gd8 Sn7 125.3 4 9
Ni6 Gd8 Sn7 54.7 99 9
Ni6 Gd8 Sn7 125.3 3 9
Ni6 Gd8 Sn7 125.3 98 9
Ni6 Gd8 Sn7 54.7 2 9
Sn7 Gd8 Sn7 90.0 . 9
Sn7 Gd8 Sn7 180.0 105 9
Ni6 Gd8 Sn7 54.7 97 101
Ni6 Gd8 Sn7 125.3 . 101
Ni6 Gd8 Sn7 125.3 100 101
Ni6 Gd8 Sn7 54.7 4 101
Ni6 Gd8 Sn7 54.7 99 101
Ni6 Gd8 Sn7 125.3 3 101
Ni6 Gd8 Sn7 125.3 98 101
Ni6 Gd8 Sn7 54.7 2 101
Sn7 Gd8 Sn7 90.0 . 101
Sn7 Gd8 Sn7 90.0 105 101
Sn7 Gd8 Sn7 90.0 9 101
Ni4 Ni1 Sn2 109.46(14) 74 .
Ni4 Ni1 Sn5 66.75(6) 74 5
Sn2 Ni1 Sn5 115.87(5) . 5
Ni4 Ni1 Sn5 66.75(6) 74 9
Sn2 Ni1 Sn5 115.87(5) . 9
Sn5 Ni1 Sn5 118.63(10) 5 9
Ni4 Ni1 Ni1 114.29(11) 74 9
Sn2 Ni1 Ni1 125.56(4) . 9
Sn5 Ni1 Ni1 59.06(4) 5 9
Sn5 Ni1 Ni1 110.24(5) 9 9
Ni4 Ni1 Ni1 114.29(11) 74 5
Sn2 Ni1 Ni1 125.56(4) . 5
Sn5 Ni1 Ni1 110.24(5) 5 5
Sn5 Ni1 Ni1 59.06(4) 9 5
Ni1 Ni1 Ni1 60.0 9 5
Ni4 Ni1 Sn6 173.34(15) 74 .
Sn2 Ni1 Sn6 77.20(6) . .
Sn5 Ni1 Sn6 110.77(5) 5 .
Sn5 Ni1 Sn6 110.77(5) 9 .
Ni1 Ni1 Sn6 60.21(4) 9 .
Ni1 Ni1 Sn6 60.21(4) 5 .
Ni4 Ni1 Gd3 116.75(5) 74 9
Sn2 Ni1 Gd3 66.65(4) . 9
Sn5 Ni1 Gd3 175.22(8) 5 9
Sn5 Ni1 Gd3 61.82(3) 9 9
Ni1 Ni1 Gd3 116.17(3) 9 9
Ni1 Ni1 Gd3 65.61(3) 5 9
Sn6 Ni1 Gd3 65.37(3) . 9
Ni4 Ni1 Gd3 116.75(5) 74 5
Sn2 Ni1 Gd3 66.65(4) . 5
Sn5 Ni1 Gd3 61.82(3) 5 5
Sn5 Ni1 Gd3 175.22(8) 9 5
Ni1 Ni1 Gd3 65.61(3) 9 5
Ni1 Ni1 Gd3 116.17(3) 5 5
Sn6 Ni1 Gd3 65.37(3) . 5
Gd3 Ni1 Gd3 117.28(6) 9 5
Ni4 Ni1 Gd2 58.23(10) 74 35
Sn2 Ni1 Gd2 62.67(4) . 35
Sn5 Ni1 Gd2 117.17(6) 5 35
Sn5 Ni1 Gd2 64.08(3) 9 35
Ni1 Ni1 Gd2 171.57(3) 9 35
Ni1 Ni1 Gd2 118.011(19) 5 35
Sn6 Ni1 Gd2 126.94(6) . 35
Gd3 Ni1 Gd2 67.51(3) 9 35
Gd3 Ni1 Gd2 120.32(6) 5 35
Ni4 Ni1 Gd2 58.23(10) 74 56
Sn2 Ni1 Gd2 62.67(4) . 56
Sn5 Ni1 Gd2 64.08(3) 5 56
Sn5 Ni1 Gd2 117.17(6) 9 56
Ni1 Ni1 Gd2 118.011(19) 9 56
Ni1 Ni1 Gd2 171.57(3) 5 56
Sn6 Ni1 Gd2 126.94(6) . 56
Gd3 Ni1 Gd2 120.32(6) 9 56
Gd3 Ni1 Gd2 67.51(3) 5 56
Gd2 Ni1 Gd2 62.61(4) 35 56
Ni2 Ni2 Ni6 141.6(5) 98 .
Ni2 Ni2 Ni6 25.0(3) 98 98
Ni6 Ni2 Ni6 116.6(9) . 98
Ni2 Ni2 Sn7 80.14(9) 98 .
Ni6 Ni2 Sn7 82.2(3) . .
Ni6 Ni2 Sn7 70.22(15) 98 .
Ni2 Ni2 Sn7 80.14(9) 98 5
Ni6 Ni2 Sn7 82.2(3) . 5
Ni6 Ni2 Sn7 70.22(15) 98 5
Sn7 Ni2 Sn7 124.4(2) . 5
Ni2 Ni2 Ni2 135.008(1) 98 9
Ni6 Ni2 Ni2 30.15(5) . 9
Ni6 Ni2 Ni2 115.5(3) 98 9
Sn7 Ni2 Ni2 57.46(10) . 9
Sn7 Ni2 Ni2 110.29(11) 5 9
Ni2 Ni2 Ni2 135.008(1) 98 5
Ni6 Ni2 Ni2 30.15(5) . 5
Ni6 Ni2 Ni2 115.5(3) 98 5
Sn7 Ni2 Ni2 110.29(11) . 5
Sn7 Ni2 Ni2 57.46(10) 5 5
Ni2 Ni2 Ni2 60.0 9 5
Ni2 Ni2 Gd1 124.73(8) 98 5
Ni6 Ni2 Gd1 81.4(4) . 5
Ni6 Ni2 Gd1 135.89(12) 98 5
Sn7 Ni2 Gd1 73.31(7) . 5
Sn7 Ni2 Gd1 153.69(16) 5 5
Ni2 Ni2 Gd1 60.08(9) 9 5
Ni2 Ni2 Gd1 99.80(8) 5 5
Ni2 Ni2 Gd1 124.73(8) 98 9
Ni6 Ni2 Gd1 81.4(4) . 9
Ni6 Ni2 Gd1 135.89(12) 98 9
Sn7 Ni2 Gd1 153.69(16) . 9
Sn7 Ni2 Gd1 73.31(7) 5 9
Ni2 Ni2 Gd1 99.80(8) 9 9
Ni2 Ni2 Gd1 60.08(9) 5 9
Gd1 Ni2 Gd1 83.96(11) 5 9
Ni2 Ni2 Sn4 81.02(8) 98 .
Ni6 Ni2 Sn4 137.4(5) . .
Ni6 Ni2 Sn4 106.0(4) 98 .
Sn7 Ni2 Sn4 113.68(13) . .
Sn7 Ni2 Sn4 113.67(13) 5 .
Ni2 Ni2 Sn4 127.16(7) 9 .
Ni2 Ni2 Sn4 127.16(7) 5 .
Gd1 Ni2 Sn4 67.50(9) 5 .
Gd1 Ni2 Sn4 67.50(9) 9 .
Ni2 Ni2 Gd1 42.79(5) 98 103
Ni6 Ni2 Gd1 145.10(14) . 103
Ni6 Ni2 Gd1 60.1(3) 98 103
Sn7 Ni2 Gd1 63.65(8) . 103
Sn7 Ni2 Gd1 122.32(14) 5 103
Ni2 Ni2 Gd1 116.08(4) 9 103
Ni2 Ni2 Gd1 173.07(7) 5 103
Gd1 Ni2 Gd1 81.94(7) 5 103
Gd1 Ni2 Gd1 126.85(14) 9 103
Sn4 Ni2 Gd1 59.72(8) . 103
Ni2 Ni2 Gd1 42.79(5) 98 108
Ni6 Ni2 Gd1 145.10(14) . 108
Ni6 Ni2 Gd1 60.1(3) 98 108
Sn7 Ni2 Gd1 122.32(14) . 108
Sn7 Ni2 Gd1 63.65(8) 5 108
Ni2 Ni2 Gd1 173.07(7) 9 108
Ni2 Ni2 Gd1 116.08(4) 5 108
Gd1 Ni2 Gd1 126.85(14) 5 108
Gd1 Ni2 Gd1 81.94(7) 9 108
Sn4 Ni2 Gd1 59.72(8) . 108
Gd1 Ni2 Gd1 67.15(8) 103 108
Sn1A Ni3 Sn1A 108.99(17) 74 58
Sn1A Ni3 Sn1A 108.99(17) 74 30
Sn1A Ni3 Sn1A 108.99(17) 58 30
Sn1A Ni3 Sn1 117.52(9) 74 58
Sn1A Ni3 Sn1 18.63(7) 58 58
Sn1A Ni3 Sn1 117.52(9) 30 58
Sn1A Ni3 Sn1 117.52(9) 74 30
Sn1A Ni3 Sn1 117.52(9) 58 30
Sn1A Ni3 Sn1 18.63(7) 30 30
Sn1 Ni3 Sn1 119.948(11) 58 30
Sn1A Ni3 Sn1 18.63(7) 74 74
Sn1A Ni3 Sn1 117.52(9) 58 74
Sn1A Ni3 Sn1 117.52(9) 30 74
Sn1 Ni3 Sn1 119.948(11) 58 74
Sn1 Ni3 Sn1 119.948(11) 30 74
Sn1A Ni3 Sn9 70.06(17) 74 .
Sn1A Ni3 Sn9 70.06(17) 58 .
Sn1A Ni3 Sn9 70.06(17) 30 .
Sn1 Ni3 Sn9 88.68(14) 58 .
Sn1 Ni3 Sn9 88.68(14) 30 .
Sn1 Ni3 Sn9 88.68(14) 74 .
Sn1A Ni3 Gd2 152.5(2) 74 74
Sn1A Ni3 Gd2 86.20(10) 58 74
Sn1A Ni3 Gd2 86.20(10) 30 74
Sn1 Ni3 Gd2 71.28(8) 58 74
Sn1 Ni3 Gd2 71.28(8) 30 74
Sn1 Ni3 Gd2 133.8(2) 74 74
Sn9 Ni3 Gd2 137.48(8) . 74
Sn1A Ni3 Gd2 86.20(10) 74 30
Sn1A Ni3 Gd2 86.20(10) 58 30
Sn1A Ni3 Gd2 152.5(2) 30 30
Sn1 Ni3 Gd2 71.28(8) 58 30
Sn1 Ni3 Gd2 133.8(2) 30 30
Sn1 Ni3 Gd2 71.28(8) 74 30
Sn9 Ni3 Gd2 137.48(8) . 30
Gd2 Ni3 Gd2 71.66(13) 74 30
Sn1A Ni3 Gd2 86.20(10) 74 58
Sn1A Ni3 Gd2 152.5(2) 58 58
Sn1A Ni3 Gd2 86.20(10) 30 58
Sn1 Ni3 Gd2 133.8(2) 58 58
Sn1 Ni3 Gd2 71.28(8) 30 58
Sn1 Ni3 Gd2 71.28(8) 74 58
Sn9 Ni3 Gd2 137.48(8) . 58
Gd2 Ni3 Gd2 71.66(13) 74 58
Gd2 Ni3 Gd2 71.66(13) 30 58
Sn1A Ni3 Gd5 55.37(6) 74 125_655
Sn1A Ni3 Gd5 55.37(6) 58 125_655
Sn1A Ni3 Gd5 136.0(3) 30 125_655
Sn1 Ni3 Gd5 62.24(5) 58 125_655
Sn1 Ni3 Gd5 154.6(2) 30 125_655
Sn1 Ni3 Gd5 62.24(5) 74 125_655
Sn9 Ni3 Gd5 65.93(10) . 125_655
Gd2 Ni3 Gd5 127.53(7) 74 125_655
Gd2 Ni3 Gd5 71.55(4) 30 125_655
Gd2 Ni3 Gd5 127.53(7) 58 125_655
Sn1A Ni3 Gd5 55.37(6) 74 153_565
Sn1A Ni3 Gd5 136.0(3) 58 153_565
Sn1A Ni3 Gd5 55.37(6) 30 153_565
Sn1 Ni3 Gd5 154.6(2) 58 153_565
Sn1 Ni3 Gd5 62.24(5) 30 153_565
Sn1 Ni3 Gd5 62.24(5) 74 153_565
Sn9 Ni3 Gd5 65.93(10) . 153_565
Gd2 Ni3 Gd5 127.53(7) 74 153_565
Gd2 Ni3 Gd5 127.53(7) 30 153_565
Gd2 Ni3 Gd5 71.55(4) 58 153_565
Gd5 Ni3 Gd5 104.51(12) 125_655 153_565
Ni1 Ni4 Ni1 117.66(7) 58 30
Ni1 Ni4 Ni1 117.66(7) 58 74
Ni1 Ni4 Ni1 117.66(7) 30 74
Ni1 Ni4 Sn5 148.9(2) 58 35
Ni1 Ni4 Sn5 58.95(4) 30 35
Ni1 Ni4 Sn5 58.95(4) 74 35
Ni1 Ni4 Sn5 58.95(4) 58 79
Ni1 Ni4 Sn5 148.9(2) 30 79
Ni1 Ni4 Sn5 58.95(4) 74 79
Sn5 Ni4 Sn5 106.63(11) 35 79
Ni1 Ni4 Sn5 58.95(4) 58 51
Ni1 Ni4 Sn5 58.95(4) 30 51
Ni1 Ni4 Sn5 148.9(2) 74 51
Sn5 Ni4 Sn5 106.63(11) 35 51
Sn5 Ni4 Sn5 106.63(11) 79 51
Ni1 Ni4 Gd7 81.11(13) 58 .
Ni1 Ni4 Gd7 81.11(13) 30 .
Ni1 Ni4 Gd7 81.11(13) 74 .
Sn5 Ni4 Gd7 67.82(10) 35 .
Sn5 Ni4 Gd7 67.82(10) 79 .
Sn5 Ni4 Gd7 67.82(10) 51 .
Ni1 Ni4 Gd2 142.30(19) 58 58
Ni1 Ni4 Gd2 76.87(7) 30 58
Ni1 Ni4 Gd2 76.87(7) 74 58
Sn5 Ni4 Gd2 68.77(4) 35 58
Sn5 Ni4 Gd2 126.33(7) 79 58
Sn5 Ni4 Gd2 126.33(7) 51 58
Gd7 Ni4 Gd2 136.59(7) . 58
Ni1 Ni4 Gd2 76.87(7) 58 74
Ni1 Ni4 Gd2 76.87(7) 30 74
Ni1 Ni4 Gd2 142.30(19) 74 74
Sn5 Ni4 Gd2 126.33(7) 35 74
Sn5 Ni4 Gd2 126.33(7) 79 74
Sn5 Ni4 Gd2 68.77(4) 51 74
Gd7 Ni4 Gd2 136.59(7) . 74
Gd2 Ni4 Gd2 73.05(11) 58 74
Ni1 Ni4 Gd2 76.87(7) 58 30
Ni1 Ni4 Gd2 142.30(19) 30 30
Ni1 Ni4 Gd2 76.87(7) 74 30
Sn5 Ni4 Gd2 126.33(7) 35 30
Sn5 Ni4 Gd2 68.77(4) 79 30
Sn5 Ni4 Gd2 126.33(7) 51 30
Gd7 Ni4 Gd2 136.59(7) . 30
Gd2 Ni4 Gd2 73.05(11) 58 30
Gd2 Ni4 Gd2 73.05(11) 74 30
Sn9 Ni5 Sn9 109.471(1) 97_666 100_655
Sn9 Ni5 Sn9 70.5 97_666 4_566
Sn9 Ni5 Sn9 180.0 100_655 4_566
Sn9 Ni5 Sn9 109.5 97_666 99_565
Sn9 Ni5 Sn9 109.5 100_655 99_565
Sn9 Ni5 Sn9 70.5 4_566 99_565
Sn9 Ni5 Sn9 70.5 97_666 3_656
Sn9 Ni5 Sn9 70.5 100_655 3_656
Sn9 Ni5 Sn9 109.5 4_566 3_656
Sn9 Ni5 Sn9 180.00(8) 99_565 3_656
Sn9 Ni5 Sn9 70.5 97_666 2_665
Sn9 Ni5 Sn9 70.5 100_655 2_665
Sn9 Ni5 Sn9 109.471(1) 4_566 2_665
Sn9 Ni5 Sn9 70.5 99_565 2_665
Sn9 Ni5 Sn9 109.471(1) 3_656 2_665
Sn9 Ni5 Sn9 109.5 97_666 98_556
Sn9 Ni5 Sn9 109.5 100_655 98_556
Sn9 Ni5 Sn9 70.529(1) 4_566 98_556
Sn9 Ni5 Sn9 109.5 99_565 98_556
Sn9 Ni5 Sn9 70.5 3_656 98_556
Sn9 Ni5 Sn9 180.00(8) 2_665 98_556
Sn9 Ni5 Sn9 180.00(8) 97_666 .
Sn9 Ni5 Sn9 70.5 100_655 .
Sn9 Ni5 Sn9 109.5 4_566 .
Sn9 Ni5 Sn9 70.529(1) 99_565 .
Sn9 Ni5 Sn9 109.5 3_656 .
Sn9 Ni5 Sn9 109.5 2_665 .
Sn9 Ni5 Sn9 70.529(1) 98_556 .
Ni2 Ni6 Ni2 119.70(10) . 9
Ni2 Ni6 Ni2 119.70(10) . 5
Ni2 Ni6 Ni2 119.70(10) 9 5
Ni2 Ni6 Ni2 120.07(11) . 106
Ni2 Ni6 Ni2 13.4(2) 9 106
Ni2 Ni6 Ni2 120.07(11) 5 106
Ni2 Ni6 Ni2 120.07(11) . 102
Ni2 Ni6 Ni2 120.07(11) 9 102
Ni2 Ni6 Ni2 13.4(2) 5 102
Ni2 Ni6 Ni2 116.9(2) 106 102
Ni2 Ni6 Ni2 13.4(2) . 98
Ni2 Ni6 Ni2 120.07(11) 9 98
Ni2 Ni6 Ni2 120.07(11) 5 98
Ni2 Ni6 Ni2 116.9(2) 106 98
Ni2 Ni6 Ni2 116.9(2) 102 98
Ni2 Ni6 Sn7 63.82(17) . .
Ni2 Ni6 Sn7 63.83(17) 9 .
Ni2 Ni6 Sn7 160.9(8) 5 .
Ni2 Ni6 Sn7 58.47(11) 106 .
Ni2 Ni6 Sn7 147.4(6) 102 .
Ni2 Ni6 Sn7 58.47(11) 98 .
Ni2 Ni6 Sn7 160.9(8) . 9
Ni2 Ni6 Sn7 63.83(17) 9 9
Ni2 Ni6 Sn7 63.83(17) 5 9
Ni2 Ni6 Sn7 58.47(11) 106 9
Ni2 Ni6 Sn7 58.47(11) 102 9
Ni2 Ni6 Sn7 147.4(6) 98 9
Sn7 Ni6 Sn7 106.5(3) . 9
Ni2 Ni6 Sn7 63.82(17) . 5
Ni2 Ni6 Sn7 160.9(8) 9 5
Ni2 Ni6 Sn7 63.83(17) 5 5
Ni2 Ni6 Sn7 147.4(6) 106 5
Ni2 Ni6 Sn7 58.47(11) 102 5
Ni2 Ni6 Sn7 58.47(11) 98 5
Sn7 Ni6 Sn7 106.5(3) . 5
Sn7 Ni6 Sn7 106.5(3) 9 5
Ni2 Ni6 Gd8 93.1(5) . .
Ni2 Ni6 Gd8 93.1(5) 9 .
Ni2 Ni6 Gd8 93.1(5) 5 .
Ni2 Ni6 Gd8 79.7(3) 106 .
Ni2 Ni6 Gd8 79.7(3) 102 .
Ni2 Ni6 Gd8 79.7(3) 98 .
Sn7 Ni6 Gd8 67.7(3) . .
Sn7 Ni6 Gd8 67.7(3) 9 .
Sn7 Ni6 Gd8 67.7(3) 5 .
Ni2 Ni6 Gd1 132.7(7) . .
Ni2 Ni6 Gd1 66.6(3) 9 .
Ni2 Ni6 Gd1 66.6(3) 5 .
Ni2 Ni6 Gd1 76.80(18) 106 .
Ni2 Ni6 Gd1 76.80(18) 102 .
Ni2 Ni6 Gd1 146.1(5) 98 .
Sn7 Ni6 Gd1 126.60(18) . .
Sn7 Ni6 Gd1 66.46(10) 9 .
Sn7 Ni6 Gd1 126.59(18) 5 .
Gd8 Ni6 Gd1 134.17(19) . .
Ni2 Ni6 Gd1 66.7(3) . 9
Ni2 Ni6 Gd1 132.7(7) 9 9
Ni2 Ni6 Gd1 66.6(3) 5 9
Ni2 Ni6 Gd1 146.1(5) 106 9
Ni2 Ni6 Gd1 76.80(18) 102 9
Ni2 Ni6 Gd1 76.80(18) 98 9
Sn7 Ni6 Gd1 126.60(18) . 9
Sn7 Ni6 Gd1 126.59(18) 9 9
Sn7 Ni6 Gd1 66.47(10) 5 9
Gd8 Ni6 Gd1 134.17(19) . 9
Gd1 Ni6 Gd1 76.8(3) . 9
Gd6 Ni7 SN9A 113.4(5) . 130_554
Gd6 Ni7 SN9A 113.4(5) . 30
SN9A Ni7 SN9A 80.9(4) 130_554 30
Gd6 Ni7 SN9A 113.4(5) . 33_544
SN9A Ni7 SN9A 133.2(11) 130_554 33_544
SN9A Ni7 SN9A 80.9(4) 30 33_544
Gd6 Ni7 SN9A 113.4(5) . 29_544
SN9A Ni7 SN9A 80.9(4) 130_554 29_544
SN9A Ni7 SN9A 133.2(11) 30 29_544
SN9A Ni7 SN9A 80.9(4) 33_544 29_544
Gd6 Ni7 Sn9 124.8(3) . 28
SN9A Ni7 Sn9 40.6(2) 130_554 28
SN9A Ni7 Sn9 40.6(2) 30 28
SN9A Ni7 Sn9 107.8(6) 33_544 28
SN9A Ni7 Sn9 107.8(6) 29_544 28
Gd6 Ni7 Sn9 124.8(3) . 122_545
SN9A Ni7 Sn9 107.8(6) 130_554 122_545
SN9A Ni7 Sn9 40.6(2) 30 122_545
SN9A Ni7 Sn9 40.6(2) 33_544 122_545
SN9A Ni7 Sn9 107.8(6) 29_544 122_545
Sn9 Ni7 Sn9 71.0(3) 28 122_545
Gd6 Ni7 Sn9 124.8(3) . 25_544
SN9A Ni7 Sn9 107.8(6) 130_554 25_544
SN9A Ni7 Sn9 107.8(6) 30 25_544
SN9A Ni7 Sn9 40.6(2) 33_544 25_544
SN9A Ni7 Sn9 40.6(2) 29_544 25_544
Sn9 Ni7 Sn9 110.4(6) 28 25_544
Sn9 Ni7 Sn9 71.0(3) 122_545 25_544
Gd6 Ni7 Sn9 124.8(3) . 123_554
SN9A Ni7 Sn9 40.6(2) 130_554 123_554
SN9A Ni7 Sn9 107.8(6) 30 123_554
SN9A Ni7 Sn9 107.8(6) 33_544 123_554
SN9A Ni7 Sn9 40.6(2) 29_544 123_554
Sn9 Ni7 Sn9 71.0(3) 28 123_554
Sn9 Ni7 Sn9 110.4(6) 122_545 123_554
Sn9 Ni7 Sn9 71.0(3) 25_544 123_554
Gd6 Ni7 Gd6A 0.0 . .
SN9A Ni7 Gd6A 113.4(5) 130_554 .
SN9A Ni7 Gd6A 113.4(5) 30 .
SN9A Ni7 Gd6A 113.4(5) 33_544 .
SN9A Ni7 Gd6A 113.4(5) 29_544 .
Sn9 Ni7 Gd6A 124.8(3) 28 .
Sn9 Ni7 Gd6A 124.8(3) 122_545 .
Sn9 Ni7 Gd6A 124.8(3) 25_544 .
Sn9 Ni7 Gd6A 124.8(3) 123_554 .
Sn1A Sn1 Ni3 52.4(2) . 74
Sn1A Sn1 Sn2 165.34(18) . .
Ni3 Sn1 Sn2 112.99(15) 74 .
Sn1A Sn1 Gd5 57.99(4) . 35
Ni3 Sn1 Gd5 71.59(7) 74 35
Sn2 Sn1 Gd5 121.03(4) . 35
Sn1A Sn1 Gd5 57.99(4) . 151_455
Ni3 Sn1 Gd5 71.59(7) 74 151_455
Sn2 Sn1 Gd5 121.03(4) . 151_455
Gd5 Sn1 Gd5 115.96(9) 35 151_455
Sn1A Sn1 Gd6 66.05(17) . 9
Ni3 Sn1 Gd6 118.40(16) 74 9
Sn2 Sn1 Gd6 128.60(7) . 9
Gd5 Sn1 Gd6 77.03(4) 35 9
Gd5 Sn1 Gd6 77.03(4) 151_455 9
Sn1A Sn1 Gd6A 87.30(19) . 9
Ni3 Sn1 Gd6A 139.66(18) 74 9
Sn2 Sn1 Gd6A 107.35(11) . 9
Gd5 Sn1 Gd6A 87.99(6) 35 9
Gd5 Sn1 Gd6A 87.99(6) 151_455 9
Gd6 Sn1 Gd6A 21.25(10) 9 9
Sn1A Sn1 Gd4 124.33(10) . 9
Ni3 Sn1 Gd4 134.31(4) 74 9
Sn2 Sn1 Gd4 64.37(3) . 9
Gd5 Sn1 Gd4 72.89(3) 35 9
Gd5 Sn1 Gd4 152.01(5) 151_455 9
Gd6 Sn1 Gd4 79.64(4) 9 9
Gd6A Sn1 Gd4 65.16(7) 9 9
Sn1A Sn1 Gd4 124.33(10) . 23
Ni3 Sn1 Gd4 134.31(4) 74 23
Sn2 Sn1 Gd4 64.37(3) . 23
Gd5 Sn1 Gd4 152.01(5) 35 23
Gd5 Sn1 Gd4 72.89(3) 151_455 23
Gd6 Sn1 Gd4 79.64(4) 9 23
Gd6A Sn1 Gd4 65.16(7) 9 23
Gd4 Sn1 Gd4 87.93(4) 9 23
Sn1A Sn1 Gd5A 74.80(7) . 151_455
Ni3 Sn1 Gd5A 77.22(4) 74 151_455
Sn2 Sn1 Gd5A 103.54(7) . 151_455
Gd5 Sn1 Gd5A 132.64(9) 35 151_455
Gd5 Sn1 Gd5A 17.48(7) 151_455 151_455
Gd6 Sn1 Gd5A 87.94(5) 9 151_455
Gd6A Sn1 Gd5A 93.71(4) 9 151_455
Gd4 Sn1 Gd5A 148.23(5) 9 151_455
Gd4 Sn1 Gd5A 60.96(4) 23 151_455
Sn1A Sn1 Gd5A 74.80(7) . 35
Ni3 Sn1 Gd5A 77.22(4) 74 35
Sn2 Sn1 Gd5A 103.54(7) . 35
Gd5 Sn1 Gd5A 17.48(7) 35 35
Gd5 Sn1 Gd5A 132.64(9) 151_455 35
Gd6 Sn1 Gd5A 87.94(5) 9 35
Gd6A Sn1 Gd5A 93.71(4) 9 35
Gd4 Sn1 Gd5A 60.96(4) 9 35
Gd4 Sn1 Gd5A 148.23(5) 23 35
Gd5A Sn1 Gd5A 148.28(12) 151_455 35
Sn1A Sn1 Gd2 105.20(14) . 56
Ni3 Sn1 Gd2 61.95(11) 74 56
Sn2 Sn1 Gd2 62.94(3) . 56
Gd5 Sn1 Gd2 127.55(4) 35 56
Gd5 Sn1 Gd2 71.61(3) 151_455 56
Gd6 Sn1 Gd2 146.51(2) 9 56
Gd6A Sn1 Gd2 143.86(4) 9 56
Gd4 Sn1 Gd2 125.93(5) 9 56
Gd4 Sn1 Gd2 80.19(2) 23 56
Gd5A Sn1 Gd2 58.85(5) 151_455 56
Gd5A Sn1 Gd2 122.14(5) 35 56
Sn1 Sn1A Ni3 109.0(3) . 74
Sn1 Sn1A Gd5 106.72(6) . 35
Ni3 Sn1A Gd5 85.25(6) 74 35
Sn1 Sn1A Gd5 106.72(6) . 151_455
Ni3 Sn1A Gd5 85.25(6) 74 151_455
Gd5 Sn1A Gd5 146.53(12) 35 151_455
Sn1 Sn1A Gd6 98.33(18) . 9
Ni3 Sn1A Gd6 152.7(2) 74 9
Gd5 Sn1A Gd6 86.96(5) 35 9
Gd5 Sn1A Gd6 86.96(5) 151_455 9
Sn1 Sn1A Sn9 176.6(2) . 74
Ni3 Sn1A Sn9 67.53(18) 74 74
Gd5 Sn1A Sn9 73.35(6) 35 74
Gd5 Sn1A Sn9 73.35(6) 151_455 74
Gd6 Sn1A Sn9 85.12(9) 9 74
Sn1 Sn1A SN9A 146.5(2) . 174_545
Ni3 Sn1A SN9A 86.02(15) 74 174_545
Gd5 Sn1A SN9A 43.1(3) 35 174_545
Gd5 Sn1A SN9A 104.2(3) 151_455 174_545
Gd6 Sn1A SN9A 70.58(10) 9 174_545
Sn9 Sn1A SN9A 35.0(2) 74 174_545
Sn1 Sn1A SN9A 146.5(2) . 74
Ni3 Sn1A SN9A 86.02(15) 74 74
Gd5 Sn1A SN9A 104.2(3) 35 74
Gd5 Sn1A SN9A 43.1(3) 151_455 74
Gd6 Sn1A SN9A 70.58(10) 9 74
Sn9 Sn1A SN9A 35.0(2) 74 74
SN9A Sn1A SN9A 61.2(6) 174_545 74
Sn1 Sn1A Gd5A 89.91(7) . 35
Ni3 Sn1A Gd5A 85.70(4) 74 35
Gd5 Sn1A Gd5A 17.59(7) 35 35
Gd5 Sn1A Gd5A 162.93(11) 151_455 35
Gd6 Sn1A Gd5A 94.55(4) 9 35
Sn9 Sn1A Gd5A 89.81(7) 74 35
SN9A Sn1A Gd5A 60.7(3) 174_545 35
SN9A Sn1A Gd5A 121.7(3) 74 35
Sn1 Sn1A Gd5A 89.91(7) . 151_455
Ni3 Sn1A Gd5A 85.70(4) 74 151_455
Gd5 Sn1A Gd5A 162.93(11) 35 151_455
Gd5 Sn1A Gd5A 17.59(7) 151_455 151_455
Gd6 Sn1A Gd5A 94.55(4) 9 151_455
Sn9 Sn1A Gd5A 89.81(7) 74 151_455
SN9A Sn1A Gd5A 121.7(3) 174_545 151_455
SN9A Sn1A Gd5A 60.7(3) 74 151_455
Gd5A Sn1A Gd5A 170.83(8) 35 151_455
Sn1 Sn1A Gd6A 77.54(18) . 9
Ni3 Sn1A Gd6A 173.4(2) 74 9
Gd5 Sn1A Gd6A 92.92(5) 35 9
Gd5 Sn1A Gd6A 92.92(5) 151_455 9
Gd6 Sn1A Gd6A 20.79(10) 9 9
Sn9 Sn1A Gd6A 105.91(12) 74 9
SN9A Sn1A Gd6A 88.34(9) 174_545 9
SN9A Sn1A Gd6A 88.34(9) 74 9
Gd5A Sn1A Gd6A 94.46(4) 35 9
Gd5A Sn1A Gd6A 94.46(4) 151_455 9
Sn1 Sn1A Gd2 61.59(13) . 35
Ni3 Sn1A Gd2 57.93(14) 74 35
Gd5 Sn1A Gd2 70.68(4) 35 35
Gd5 Sn1A Gd2 128.41(6) 151_455 35
Gd6 Sn1A Gd2 141.89(6) 9 35
Sn9 Sn1A Gd2 115.55(7) 74 35
SN9A Sn1A Gd2 107.4(2) 174_545 35
SN9A Sn1A Gd2 143.61(7) 74 35
Gd5A Sn1A Gd2 56.34(5) 35 35
Gd5A Sn1A Gd2 115.90(7) 151_455 35
Gd6A Sn1A Gd2 127.29(9) 9 35
Ni1 Sn2 Sn1 127.34(6) . .
Ni1 Sn2 Gd1 115.90(6) . .
Sn1 Sn2 Gd1 116.76(5) . .
Ni1 Sn2 Gd2 71.71(4) . 56
Sn1 Sn2 Gd2 65.04(3) . 56
Gd1 Sn2 Gd2 146.085(16) . 56
Ni1 Sn2 Gd2 71.71(4) . 35
Sn1 Sn2 Gd2 65.04(3) . 35
Gd1 Sn2 Gd2 146.085(16) . 35
Gd2 Sn2 Gd2 67.47(3) 56 35
Ni1 Sn2 Gd4 136.705(18) . 23
Sn1 Sn2 Gd4 62.92(3) . 23
Gd1 Sn2 Gd4 72.40(2) . 23
Gd2 Sn2 Gd4 80.47(2) 56 23
Gd2 Sn2 Gd4 126.57(4) 35 23
Ni1 Sn2 Gd4 136.705(18) . 9
Sn1 Sn2 Gd4 62.92(3) . 9
Gd1 Sn2 Gd4 72.40(2) . 9
Gd2 Sn2 Gd4 126.57(4) 56 9
Gd2 Sn2 Gd4 80.47(2) 35 9
Gd4 Sn2 Gd4 86.56(4) 23 9
Ni1 Sn2 Gd3 66.77(3) . 5
Sn1 Sn2 Gd3 120.51(2) . 5
Gd1 Sn2 Gd3 82.45(2) . 5
Gd2 Sn2 Gd3 70.222(19) 56 5
Gd2 Sn2 Gd3 127.65(3) 35 5
Gd4 Sn2 Gd3 72.965(17) 23 5
Gd4 Sn2 Gd3 151.50(4) 9 5
Ni1 Sn2 Gd3 66.77(3) . 9
Sn1 Sn2 Gd3 120.51(2) . 9
Gd1 Sn2 Gd3 82.45(2) . 9
Gd2 Sn2 Gd3 127.65(3) 56 9
Gd2 Sn2 Gd3 70.222(19) 35 9
Gd4 Sn2 Gd3 151.50(4) 23 9
Gd4 Sn2 Gd3 72.965(17) 9 9
Gd3 Sn2 Gd3 117.44(4) 5 9
Gd5A Sn3 Gd2 65.29(3) . 98_556
Gd5A Sn3 Gd2 65.29(3) . .
Gd2 Sn3 Gd2 130.58(6) 98_556 .
Gd5A Sn3 Gd3 119.30(2) . 148
Gd2 Sn3 Gd3 69.717(13) 98_556 148
Gd2 Sn3 Gd3 139.090(13) . 148
Gd5A Sn3 Gd3 119.30(2) . 123
Gd2 Sn3 Gd3 69.717(13) 98_556 123
Gd2 Sn3 Gd3 139.090(13) . 123
Gd3 Sn3 Gd3 77.58(3) 148 123
Gd5A Sn3 Gd3 119.30(2) . 51
Gd2 Sn3 Gd3 139.090(13) 98_556 51
Gd2 Sn3 Gd3 69.716(13) . 51
Gd3 Sn3 Gd3 74.71(3) 148 51
Gd3 Sn3 Gd3 121.41(5) 123 51
Gd5A Sn3 Gd3 119.30(2) . 28
Gd2 Sn3 Gd3 139.090(13) 98_556 28
Gd2 Sn3 Gd3 69.716(13) . 28
Gd3 Sn3 Gd3 121.41(5) 148 28
Gd3 Sn3 Gd3 74.71(3) 123 28
Gd3 Sn3 Gd3 77.58(3) 51 28
Gd5A Sn3 Gd4 63.47(3) . 51
Gd2 Sn3 Gd4 79.24(2) 98_556 51
Gd2 Sn3 Gd4 79.24(2) . 51
Gd3 Sn3 Gd4 70.003(12) 148 51
Gd3 Sn3 Gd4 141.171(12) 123 51
Gd3 Sn3 Gd4 70.003(12) 51 51
Gd3 Sn3 Gd4 141.171(12) 28 51
Gd5A Sn3 Gd4 63.47(3) . 39
Gd2 Sn3 Gd4 79.24(2) 98_556 39
Gd2 Sn3 Gd4 79.24(2) . 39
Gd3 Sn3 Gd4 141.171(12) 148 39
Gd3 Sn3 Gd4 70.003(12) 123 39
Gd3 Sn3 Gd4 141.171(12) 51 39
Gd3 Sn3 Gd4 70.003(12) 28 39
Gd4 Sn3 Gd4 126.95(5) 51 39
Ni2 Sn4 Ni2 17.94(17) 98 .
Ni2 Sn4 Gd3 129.61(9) 98 98
Ni2 Sn4 Gd3 147.55(9) . 98
Ni2 Sn4 Gd3 147.55(9) 98 .
Ni2 Sn4 Gd3 129.61(9) . .
Gd3 Sn4 Gd3 82.85(4) 98 .
Ni2 Sn4 Gd1 55.44(6) 98 108
Ni2 Sn4 Gd1 68.61(7) . 108
Gd3 Sn4 Gd1 85.637(17) 98 108
Gd3 Sn4 Gd1 141.58(2) . 108
Ni2 Sn4 Gd1 55.44(6) 98 103
Ni2 Sn4 Gd1 68.61(7) . 103
Gd3 Sn4 Gd1 85.637(17) 98 103
Gd3 Sn4 Gd1 141.58(2) . 103
Gd1 Sn4 Gd1 73.21(3) 108 103
Ni2 Sn4 Gd1 68.62(7) 98 5
Ni2 Sn4 Gd1 55.44(6) . 5
Gd3 Sn4 Gd1 141.58(2) 98 5
Gd3 Sn4 Gd1 85.637(17) . 5
Gd1 Sn4 Gd1 123.71(5) 108 5
Gd1 Sn4 Gd1 81.02(3) 103 5
Ni2 Sn4 Gd1 68.62(7) 98 9
Ni2 Sn4 Gd1 55.44(6) . 9
Gd3 Sn4 Gd1 141.58(2) 98 9
Gd3 Sn4 Gd1 85.637(17) . 9
Gd1 Sn4 Gd1 81.02(3) 108 9
Gd1 Sn4 Gd1 123.71(5) 103 9
Gd1 Sn4 Gd1 73.21(3) 5 9
Ni2 Sn4 Gd4 113.82(2) 98 .
Ni2 Sn4 Gd4 113.82(2) . .
Gd3 Sn4 Gd4 72.14(2) 98 .
Gd3 Sn4 Gd4 72.14(2) . .
Gd1 Sn4 Gd4 137.479(13) 108 .
Gd1 Sn4 Gd4 69.435(15) 103 .
Gd1 Sn4 Gd4 69.435(15) 5 .
Gd1 Sn4 Gd4 137.479(13) 9 .
Ni2 Sn4 Gd4 113.82(2) 98 13
Ni2 Sn4 Gd4 113.82(2) . 13
Gd3 Sn4 Gd4 72.14(2) 98 13
Gd3 Sn4 Gd4 72.14(2) . 13
Gd1 Sn4 Gd4 69.435(15) 108 13
Gd1 Sn4 Gd4 137.479(13) 103 13
Gd1 Sn4 Gd4 137.479(13) 5 13
Gd1 Sn4 Gd4 69.435(15) 9 13
Gd4 Sn4 Gd4 131.73(4) . 13
Ni1 Sn5 Ni1 61.87(8) 84 79
Ni1 Sn5 Ni1 147.57(10) 84 9
Ni1 Sn5 Ni1 108.39(8) 79 9
Ni1 Sn5 Ni1 108.39(8) 84 5
Ni1 Sn5 Ni1 147.57(10) 79 5
Ni1 Sn5 Ni1 61.87(8) 9 5
Ni1 Sn5 Ni4 54.30(4) 84 28
Ni1 Sn5 Ni4 106.44(8) 79 28
Ni1 Sn5 Ni4 106.44(8) 9 28
Ni1 Sn5 Ni4 54.30(4) 5 28
Ni1 Sn5 Ni4 106.44(8) 84 51
Ni1 Sn5 Ni4 54.30(4) 79 51
Ni1 Sn5 Ni4 54.30(4) 9 51
Ni1 Sn5 Ni4 106.44(8) 5 51
Ni4 Sn5 Ni4 114.9(2) 28 51
Ni1 Sn5 Gd3 139.35(6) 84 .
Ni1 Sn5 Gd3 139.35(6) 79 .
Ni1 Sn5 Gd3 69.42(4) 9 .
Ni1 Sn5 Gd3 69.42(4) 5 .
Ni4 Sn5 Gd3 113.10(7) 28 .
Ni4 Sn5 Gd3 113.10(7) 51 .
Ni1 Sn5 Gd3 69.42(4) 84 74
Ni1 Sn5 Gd3 69.42(4) 79 74
Ni1 Sn5 Gd3 139.35(6) 9 74
Ni1 Sn5 Gd3 139.35(6) 5 74
Ni4 Sn5 Gd3 113.10(7) 28 74
Ni4 Sn5 Gd3 113.10(7) 51 74
Gd3 Sn5 Gd3 86.39(5) . 74
Ni1 Sn5 Gd7 73.78(5) 84 .
Ni1 Sn5 Gd7 73.78(5) 79 .
Ni1 Sn5 Gd7 73.78(5) 9 .
Ni1 Sn5 Gd7 73.78(5) 5 .
Ni4 Sn5 Gd7 57.45(10) 28 .
Ni4 Sn5 Gd7 57.45(10) 51 .
Gd3 Sn5 Gd7 136.81(2) . .
Gd3 Sn5 Gd7 136.81(2) 74 .
Ni1 Sn5 Gd2 69.98(4) 84 51
Ni1 Sn5 Gd2 125.75(4) 79 51
Ni1 Sn5 Gd2 125.75(4) 9 51
Ni1 Sn5 Gd2 69.98(4) 5 51
Ni4 Sn5 Gd2 58.22(10) 28 51
Ni4 Sn5 Gd2 173.12(11) 51 51
Gd3 Sn5 Gd2 71.59(2) . 51
Gd3 Sn5 Gd2 71.59(2) 74 51
Gd7 Sn5 Gd2 115.67(3) . 51
Ni1 Sn5 Gd2 125.75(4) 84 28
Ni1 Sn5 Gd2 69.98(4) 79 28
Ni1 Sn5 Gd2 69.98(4) 9 28
Ni1 Sn5 Gd2 125.75(4) 5 28
Ni4 Sn5 Gd2 173.12(11) 28 28
Ni4 Sn5 Gd2 58.22(10) 51 28
Gd3 Sn5 Gd2 71.59(2) . 28
Gd3 Sn5 Gd2 71.59(2) 74 28
Gd7 Sn5 Gd2 115.67(3) . 28
Gd2 Sn5 Gd2 128.65(5) 51 28
Ni1 Sn6 Ni1 59.59(8) . 5
Ni1 Sn6 Ni1 59.59(8) . 9
Ni1 Sn6 Ni1 59.59(8) 5 9
Ni1 Sn6 Gd3 115.77(7) . .
Ni1 Sn6 Gd3 65.50(2) 5 .
Ni1 Sn6 Gd3 65.50(2) 9 .
Ni1 Sn6 Gd3 65.50(2) . 9
Ni1 Sn6 Gd3 65.50(2) 5 9
Ni1 Sn6 Gd3 115.77(7) 9 9
Gd3 Sn6 Gd3 117.472(17) . 9
Ni1 Sn6 Gd3 65.50(2) . 5
Ni1 Sn6 Gd3 115.77(7) 5 5
Ni1 Sn6 Gd3 65.50(2) 9 5
Gd3 Sn6 Gd3 117.472(17) . 5
Gd3 Sn6 Gd3 117.473(17) 9 5
Ni1 Sn6 Gd1 144.451(15) . 5
Ni1 Sn6 Gd1 105.33(4) 5 5
Ni1 Sn6 Gd1 144.452(15) 9 5
Gd3 Sn6 Gd1 78.969(19) . 5
Gd3 Sn6 Gd1 78.968(19) 9 5
Gd3 Sn6 Gd1 138.90(5) 5 5
Ni1 Sn6 Gd1 144.451(15) . 9
Ni1 Sn6 Gd1 144.452(15) 5 9
Ni1 Sn6 Gd1 105.33(4) 9 9
Gd3 Sn6 Gd1 78.969(19) . 9
Gd3 Sn6 Gd1 138.90(5) 9 9
Gd3 Sn6 Gd1 78.968(19) 5 9
Gd1 Sn6 Gd1 67.11(3) 5 9
Ni1 Sn6 Gd1 105.33(4) . .
Ni1 Sn6 Gd1 144.453(15) 5 .
Ni1 Sn6 Gd1 144.453(15) 9 .
Gd3 Sn6 Gd1 138.90(5) . .
Gd3 Sn6 Gd1 78.969(19) 9 .
Gd3 Sn6 Gd1 78.969(19) 5 .
Gd1 Sn6 Gd1 67.11(3) 5 .
Gd1 Sn6 Gd1 67.11(3) 9 .
Ni2 Sn7 Ni2 142.8(2) . 4
Ni2 Sn7 Ni2 102.58(19) . 11
Ni2 Sn7 Ni2 65.1(2) 4 11
Ni2 Sn7 Ni2 84.16(7) . 108
Ni2 Sn7 Ni2 84.16(7) 4 108
Ni2 Sn7 Ni2 19.74(19) 11 108
Ni2 Sn7 Ni2 137.5(2) . 99
Ni2 Sn7 Ni2 19.74(19) 4 99
Ni2 Sn7 Ni2 84.16(7) 11 99
Ni2 Sn7 Ni2 102.58(19) 108 99
Ni2 Sn7 Ni2 65.1(2) . 9
Ni2 Sn7 Ni2 102.58(19) 4 9
Ni2 Sn7 Ni2 142.8(2) 11 9
Ni2 Sn7 Ni2 137.5(2) 108 9
Ni2 Sn7 Ni2 84.16(7) 99 9
Ni2 Sn7 Ni2 84.16(7) . 106
Ni2 Sn7 Ni2 84.16(7) 4 106
Ni2 Sn7 Ni2 137.5(2) 11 106
Ni2 Sn7 Ni2 142.8(2) 108 106
Ni2 Sn7 Ni2 65.1(2) 99 106
Ni2 Sn7 Ni2 19.74(19) 9 106
Ni2 Sn7 Ni2 19.74(19) . 98
Ni2 Sn7 Ni2 137.5(2) 4 98
Ni2 Sn7 Ni2 84.16(7) 11 98
Ni2 Sn7 Ni2 65.1(2) 108 98
Ni2 Sn7 Ni2 142.8(2) 99 98
Ni2 Sn7 Ni2 84.16(7) 9 98
Ni2 Sn7 Ni2 102.58(19) 106 98
Ni2 Sn7 Ni6 119.2(3) . 4
Ni2 Sn7 Ni6 33.94(12) 4 4
Ni2 Sn7 Ni6 33.94(12) 11 4
Ni2 Sn7 Ni6 51.31(9) 108 4
Ni2 Sn7 Ni6 51.31(9) 99 4
Ni2 Sn7 Ni6 119.2(3) 9 4
Ni2 Sn7 Ni6 106.4(2) 106 4
Ni2 Sn7 Ni6 106.4(2) 98 4
Ni2 Sn7 Ni6 106.4(2) . 99
Ni2 Sn7 Ni6 51.31(9) 4 99
Ni2 Sn7 Ni6 106.4(2) 11 99
Ni2 Sn7 Ni6 119.2(3) 108 99
Ni2 Sn7 Ni6 33.94(12) 99 99
Ni2 Sn7 Ni6 51.31(9) 9 99
Ni2 Sn7 Ni6 33.94(12) 106 99
Ni2 Sn7 Ni6 119.2(3) 98 99
Ni6 Sn7 Ni6 73.3(3) 4 99
Ni2 Sn7 Ni6 51.31(9) . 98
Ni2 Sn7 Ni6 106.4(2) 4 98
Ni2 Sn7 Ni6 51.31(9) 11 98
Ni2 Sn7 Ni6 33.94(12) 108 98
Ni2 Sn7 Ni6 119.2(3) 99 98
Ni2 Sn7 Ni6 106.4(2) 9 98
Ni2 Sn7 Ni6 119.2(3) 106 98
Ni2 Sn7 Ni6 33.94(12) 98 98
Ni6 Sn7 Ni6 73.3(3) 4 98
Ni6 Sn7 Ni6 115.1(5) 99 98
Ni2 Sn7 Ni6 33.94(12) . .
Ni2 Sn7 Ni6 119.2(3) 4 .
Ni2 Sn7 Ni6 119.2(3) 11 .
Ni2 Sn7 Ni6 106.4(2) 108 .
Ni2 Sn7 Ni6 106.4(2) 99 .
Ni2 Sn7 Ni6 33.94(12) 9 .
Ni2 Sn7 Ni6 51.31(9) 106 .
Ni2 Sn7 Ni6 51.31(9) 98 .
Ni6 Sn7 Ni6 115.1(5) 4 .
Ni6 Sn7 Ni6 73.3(3) 99 .
Ni6 Sn7 Ni6 73.3(3) 98 .
Gd6A Sn8 Sn7 180.0 . .
Gd6A Sn8 Gd1 120.76(4) . 6
Sn7 Sn8 Gd1 59.24(4) . 6
Gd6A Sn8 Gd1 120.76(4) . 5
Sn7 Sn8 Gd1 59.24(4) . 5
Gd1 Sn8 Gd1 118.47(9) 6 5
Gd6A Sn8 Gd1 120.76(4) . 104
Sn7 Sn8 Gd1 59.24(4) . 104
Gd1 Sn8 Gd1 74.83(4) 6 104
Gd1 Sn8 Gd1 74.83(4) 5 104
Gd6A Sn8 Gd1 120.76(4) . 103
Sn7 Sn8 Gd1 59.24(4) . 103
Gd1 Sn8 Gd1 74.83(4) 6 103
Gd1 Sn8 Gd1 74.83(4) 5 103
Gd1 Sn8 Gd1 118.47(9) 104 103
Gd6A Sn8 Gd4 68.11(5) . .
Sn7 Sn8 Gd4 111.89(5) . .
Gd1 Sn8 Gd4 138.982(18) 6 .
Gd1 Sn8 Gd4 68.095(13) 5 .
Gd1 Sn8 Gd4 138.982(18) 104 .
Gd1 Sn8 Gd4 68.095(13) 103 .
Gd6A Sn8 Gd4 68.11(5) . 115
Sn7 Sn8 Gd4 111.89(5) . 115
Gd1 Sn8 Gd4 138.983(18) 6 115
Gd1 Sn8 Gd4 68.096(13) 5 115
Gd1 Sn8 Gd4 68.096(13) 104 115
Gd1 Sn8 Gd4 138.983(18) 103 115
Gd4 Sn8 Gd4 82.01(3) . 115
Gd6A Sn8 Gd4 68.11(5) . 99
Sn7 Sn8 Gd4 111.89(5) . 99
Gd1 Sn8 Gd4 68.096(13) 6 99
Gd1 Sn8 Gd4 138.983(18) 5 99
Gd1 Sn8 Gd4 68.096(13) 104 99
Gd1 Sn8 Gd4 138.983(18) 103 99
Gd4 Sn8 Gd4 136.22(9) . 99
Gd4 Sn8 Gd4 82.01(3) 115 99
Gd6A Sn8 Gd4 68.11(5) . 17
Sn7 Sn8 Gd4 111.89(5) . 17
Gd1 Sn8 Gd4 68.096(13) 6 17
Gd1 Sn8 Gd4 138.983(18) 5 17
Gd1 Sn8 Gd4 138.983(18) 104 17
Gd1 Sn8 Gd4 68.096(13) 103 17
Gd4 Sn8 Gd4 82.01(3) . 17
Gd4 Sn8 Gd4 136.21(9) 115 17
Gd4 Sn8 Gd4 82.01(3) 99 17
SN9A Sn9 SN9A 118.65(19) 9 5
SN9A Sn9 SN9A 118.6(2) 9 .
SN9A Sn9 SN9A 118.6(2) 5 .
SN9A Sn9 Ni7 153.3(6) 9 81
SN9A Sn9 Ni7 59.55(16) 5 81
SN9A Sn9 Ni7 59.55(16) . 81
SN9A Sn9 Ni7 59.55(16) 9 53
SN9A Sn9 Ni7 153.3(6) 5 53
SN9A Sn9 Ni7 59.55(16) . 53
Ni7 Sn9 Ni7 109.0(3) 81 53
SN9A Sn9 Ni7 59.55(16) 9 25
SN9A Sn9 Ni7 59.55(16) 5 25
SN9A Sn9 Ni7 153.3(6) . 25
Ni7 Sn9 Ni7 109.0(3) 81 25
Ni7 Sn9 Ni7 109.0(3) 53 25
SN9A Sn9 Ni5 83.3(5) 9 .
SN9A Sn9 Ni5 83.3(5) 5 .
SN9A Sn9 Ni5 83.3(5) . .
Ni7 Sn9 Ni5 70.1(3) 81 .
Ni7 Sn9 Ni5 70.1(3) 53 .
Ni7 Sn9 Ni5 70.1(3) 25 .
SN9A Sn9 Ni3 96.7(5) 9 .
SN9A Sn9 Ni3 96.7(5) 5 .
SN9A Sn9 Ni3 96.7(5) . .
Ni7 Sn9 Ni3 109.9(3) 81 .
Ni7 Sn9 Ni3 109.9(3) 53 .
Ni7 Sn9 Ni3 109.9(3) 25 .
Ni5 Sn9 Ni3 180.00(10) . .
SN9A Sn9 Sn1A 75.6(4) 9 30
SN9A Sn9 Sn1A 75.6(4) 5 30
SN9A Sn9 Sn1A 139.1(5) . 30
Ni7 Sn9 Sn1A 124.7(2) 81 30
Ni7 Sn9 Sn1A 124.7(2) 53 30
Ni7 Sn9 Sn1A 67.5(3) 25 30
Ni5 Sn9 Sn1A 137.59(6) . 30
Ni3 Sn9 Sn1A 42.41(6) . 30
SN9A Sn9 Sn1A 75.6(4) 9 58
SN9A Sn9 Sn1A 139.1(5) 5 58
SN9A Sn9 Sn1A 75.6(4) . 58
Ni7 Sn9 Sn1A 124.7(2) 81 58
Ni7 Sn9 Sn1A 67.5(3) 53 58
Ni7 Sn9 Sn1A 124.7(2) 25 58
Ni5 Sn9 Sn1A 137.59(6) . 58
Ni3 Sn9 Sn1A 42.41(6) . 58
Sn1A Sn9 Sn1A 71.48(10) 30 58
SN9A Sn9 Sn1A 139.1(5) 9 74
SN9A Sn9 Sn1A 75.6(4) 5 74
SN9A Sn9 Sn1A 75.6(4) . 74
Ni7 Sn9 Sn1A 67.5(3) 81 74
Ni7 Sn9 Sn1A 124.7(2) 53 74
Ni7 Sn9 Sn1A 124.7(2) 25 74
Ni5 Sn9 Sn1A 137.59(7) . 74
Ni3 Sn9 Sn1A 42.41(6) . 74
Sn1A Sn9 Sn1A 71.48(10) 30 74
Sn1A Sn9 Sn1A 71.48(10) 58 74
SN9A Sn9 Sn9 109.7(3) 9 100_655
SN9A Sn9 Sn9 109.7(3) 5 100_655
SN9A Sn9 Sn9 28.5(5) . 100_655
Ni7 Sn9 Sn9 54.51(15) 81 100_655
Ni7 Sn9 Sn9 54.51(15) 53 100_655
Ni7 Sn9 Sn9 124.8(3) 25 100_655
Ni5 Sn9 Sn9 54.7 . 100_655
Ni3 Sn9 Sn9 125.3 . 100_655
Sn1A Sn9 Sn9 167.68(7) 30 100_655
Sn1A Sn9 Sn9 98.68(5) 58 100_655
Sn1A Sn9 Sn9 98.68(5) 74 100_655
Sn9 SN9A Sn9 122.9(10) 100_655 .
Sn9 SN9A Gd5 118.5(5) 100_655 125_655
Sn9 SN9A Gd5 118.5(5) . 125_655
Sn9 SN9A Ni7 79.9(4) 100_655 81
Sn9 SN9A Ni7 79.9(4) . 81
Gd5 SN9A Ni7 111.6(5) 125_655 81
Sn9 SN9A Ni7 79.9(4) 100_655 53
Sn9 SN9A Ni7 79.9(4) . 53
Gd5 SN9A Ni7 111.6(5) 125_655 53
Ni7 SN9A Ni7 136.7(11) 81 53
Sn9 SN9A Sn1A 144.88(6) 100_655 58
Sn9 SN9A Sn1A 69.41(19) . 58
Gd5 SN9A Sn1A 60.8(3) 125_655 58
Ni7 SN9A Sn1A 134.80(18) 81 58
Ni7 SN9A Sn1A 69.8(3) 53 58
Sn9 SN9A Sn1A 144.88(6) 100_655 74
Sn9 SN9A Sn1A 69.41(19) . 74
Gd5 SN9A Sn1A 60.8(3) 125_655 74
Ni7 SN9A Sn1A 69.8(3) 81 74
Ni7 SN9A Sn1A 134.80(18) 53 74
Sn1A SN9A Sn1A 68.7(2) 58 74
Sn9 SN9A Sn1A 69.41(19) 100_655 156
Sn9 SN9A Sn1A 144.88(6) . 156
Gd5 SN9A Sn1A 60.8(3) 125_655 156
Ni7 SN9A Sn1A 134.80(18) 81 156
Ni7 SN9A Sn1A 69.8(3) 53 156
Sn1A SN9A Sn1A 83.5(3) 58 156
Sn1A SN9A Sn1A 121.6(6) 74 156
Sn9 SN9A Sn1A 69.41(19) 100_655 171
Sn9 SN9A Sn1A 144.88(6) . 171
Gd5 SN9A Sn1A 60.8(3) 125_655 171
Ni7 SN9A Sn1A 69.8(3) 81 171
Ni7 SN9A Sn1A 134.80(18) 53 171
Sn1A SN9A Sn1A 121.6(6) 58 171
Sn1A SN9A Sn1A 83.5(3) 74 171
Sn1A SN9A Sn1A 68.7(2) 156 171
Sn9 SN9A Gd5A 118.5(5) 100_655 125_655
Sn9 SN9A Gd5A 118.5(5) . 125_655
Gd5 SN9A Gd5A 0.00(17) 125_655 125_655
Ni7 SN9A Gd5A 111.6(5) 81 125_655
Ni7 SN9A Gd5A 111.6(5) 53 125_655
Sn1A SN9A Gd5A 60.8(3) 58 125_655
Sn1A SN9A Gd5A 60.8(3) 74 125_655
Sn1A SN9A Gd5A 60.8(3) 156 125_655
Sn1A SN9A Gd5A 60.8(3) 171 125_655
Sn9 SN9A Gd6 92.53(10) 100_655 81
Sn9 SN9A Gd6 92.53(10) . 81
Gd5 SN9A Gd6 84.7(3) 125_655 81
Ni7 SN9A Gd6 26.9(4) 81 81
Ni7 SN9A Gd6 163.7(8) 53 81
Sn1A SN9A Gd6 121.1(3) 58 81
Sn1A SN9A Gd6 52.61(8) 74 81
Sn1A SN9A Gd6 121.1(3) 156 81
Sn1A SN9A Gd6 52.61(8) 171 81
Gd5A SN9A Gd6 84.7(3) 125_655 81
Sn9 SN9A Gd6 92.53(10) 100_655 53
Sn9 SN9A Gd6 92.53(10) . 53
Gd5 SN9A Gd6 84.7(3) 125_655 53
Ni7 SN9A Gd6 163.7(8) 81 53
Ni7 SN9A Gd6 26.9(4) 53 53
Sn1A SN9A Gd6 52.61(8) 58 53
Sn1A SN9A Gd6 121.1(3) 74 53
Sn1A SN9A Gd6 52.61(8) 156 53
Sn1A SN9A Gd6 121.1(3) 171 53
Gd5A SN9A Gd6 84.7(3) 125_655 53
Gd6 SN9A Gd6 169.4(6) 81 53

loop_
_geom_bond_atom_site_label_1
_geom_bond_atom_site_label_2
_geom_bond_distance
_geom_bond_site_symmetry_2
Gd1 Ni2 2.777(3) 9
Gd1 Ni2 2.777(3) 5
Gd1 Ni6 2.990(10) .
Gd1 Sn4 3.1151(8) 9
Gd1 Sn4 3.1151(8) 5
Gd1 Sn2 3.1249(13) .
Gd1 Sn7 3.1987(19) 9
Gd1 Sn8 3.3303(16) 9
Gd1 Ni2 3.359(4) 106
Gd1 Ni2 3.359(4) 102
Gd1 Sn6 3.3607(15) .
Gd1 Gd1 3.7149(13) 9
Gd2 Ni4 3.013(4) 74
Gd2 Ni3 3.063(5) 74
Gd2 Sn3 3.1659(10) .
Gd2 Gd5A 3.2073(19) .
Gd2 Sn2 3.2290(10) 35
Gd2 Sn2 3.2290(10) 56
Gd2 Sn1 3.2876(14) 35
Gd2 Sn1 3.2876(14) 56
Gd2 Sn5 3.3039(10) 51
Gd2 Ni1 3.4513(18) 35
Gd2 Ni1 3.4513(18) 56
Gd2 Gd2 3.5864(12) 56
Gd3 Sn5 3.0943(14) .
Gd3 Sn4 3.1008(13) .
Gd3 Sn6 3.2828(9) .
Gd3 Sn2 3.2834(8) 9
Gd3 Sn2 3.2834(8) 5
Gd3 Ni1 3.2862(13) 9
Gd3 Ni1 3.2862(13) 5
Gd3 Sn3 3.3810(11) 123_554
Gd3 Sn3 3.3810(11) 51
Gd3 Gd2 3.7460(9) 28
Gd3 Gd2 3.7460(9) 51
Gd3 Gd4 3.8787(9) .
Gd4 Sn1 3.1993(12) 5
Gd4 Sn1 3.1993(12) 103
Gd4 Sn2 3.2399(9) 103
Gd4 Sn2 3.2399(9) 5
Gd4 Gd5A 3.2668(16) 51
Gd4 Sn3 3.3811(11) 51
Gd4 Sn8 3.3851(13) .
Gd4 Gd6A 3.440(2) .
Gd4 Sn4 3.4674(10) .
Gd4 Gd5 3.7445(15) 51
Gd4 Gd1 3.7601(10) 103
Gd4 Gd1 3.7601(10) 5
Gd5 Gd5A 0.974(4) .
Gd5 SN9A 2.152(17) 177_556
Gd5 Sn1A 2.7467(9) 35
Gd5 Sn1A 2.7467(9) 56
Gd5 Sn1A 2.7467(9) 130
Gd5 Sn1A 2.7467(9) 150
Gd5 Sn1 3.1024(9) 35
Gd5 Sn1 3.1024(9) 130
Gd5 Sn1 3.1024(9) 56
Gd5 Sn1 3.1024(9) 150
Gd5 Ni3 3.327(3) 74
Gd5 Ni3 3.327(3) 169_556
Gd5A Sn3 2.743(4) .
Gd5A SN9A 3.125(17) 177_556
Gd5A Sn1A 3.127(2) 35
Gd5A Sn1A 3.127(2) 56
Gd5A Sn1A 3.127(2) 130
Gd5A Sn1A 3.127(2) 150
Gd5A Gd2 3.2072(19) 98_556
Gd5A Sn1 3.2406(12) 35
Gd5A Sn1 3.2406(12) 56
Gd5A Sn1 3.2406(12) 130
Gd6 Gd6A 1.168(6) .
Gd6 Ni7 1.698(17) .
Gd6 Sn1A 2.900(2) 5
Gd6 Sn1A 2.900(2) 6
Gd6 Sn1A 2.900(2) 104
Gd6 Sn1A 2.900(2) 103
Gd6 Sn1 3.1396(15) 6
Gd6 Sn1 3.1396(15) 5
Gd6 Sn1 3.1396(15) 104
Gd6 Sn1 3.1396(15) 103
Gd6 SN9A 3.442(3) 130_554
Gd6 SN9A 3.442(3) 30
Gd6A Sn8 2.666(6) .
Gd6A Ni7 2.867(17) .
Gd6A Sn1 3.1902(19) 5
Gd6A Sn1 3.1902(19) 6
Gd6A Sn1 3.1902(19) 104
Gd6A Sn1 3.1902(19) 103
Gd6A Sn1A 3.264(3) 5
Gd6A Sn1A 3.264(3) 6
Gd6A Sn1A 3.264(3) 103
Gd6A Sn1A 3.264(3) 104
Gd6A Gd4 3.440(2) 17
Gd7 Ni4 2.922(5) 28
Gd7 Ni4 2.922(5) 51
Gd7 Ni4 2.922(5) 74
Gd7 Ni4 2.922(5) .
Gd7 Sn5 3.2102(16) .
Gd7 Sn5 3.2103(16) 35
Gd7 Sn5 3.2103(16) 51
Gd7 Sn5 3.2103(16) 5
Gd7 Sn5 3.2103(16) 79
Gd7 Sn5 3.2103(16) 9
Gd8 Ni6 2.938(14) 97
Gd8 Ni6 2.938(14) .
Gd8 Ni6 2.938(14) 100
Gd8 Ni6 2.938(14) 4
Gd8 Ni6 2.938(14) 99
Gd8 Ni6 2.938(14) 3
Gd8 Ni6 2.938(14) 98
Gd8 Ni6 2.938(14) 2
Gd8 Sn7 3.221(4) .
Gd8 Sn7 3.221(4) 105
Gd8 Sn7 3.221(4) 9
Gd8 Sn7 3.221(4) 101
Ni1 Ni4 2.502(2) 74
Ni1 Sn2 2.598(2) .
Ni1 Sn5 2.6395(12) 5
Ni1 Sn5 2.6395(12) 9
Ni1 Ni1 2.714(3) 9
Ni1 Ni1 2.714(3) 5
Ni1 Sn6 2.731(2) .
Ni1 Gd3 3.2863(13) 9
Ni1 Gd3 3.2863(13) 5
Ni1 Gd2 3.4514(18) 35
Ni1 Gd2 3.4514(18) 56
Ni2 Ni2 0.882(8) 98
Ni2 Ni6 1.601(4) .
Ni2 Ni6 2.357(5) 98
Ni2 Sn7 2.574(2) .
Ni2 Sn7 2.574(2) 5
Ni2 Ni2 2.770(8) 9
Ni2 Ni2 2.770(8) 5
Ni2 Gd1 2.777(3) 5
Ni2 Gd1 2.777(3) 9
Ni2 Sn4 2.829(4) .
Ni2 Gd1 3.359(4) 103
Ni2 Gd1 3.359(4) 108
Ni3 Sn1A 2.118(3) 74
Ni3 Sn1A 2.118(3) 58
Ni3 Sn1A 2.118(3) 30
Ni3 Sn1 2.5291(15) 58
Ni3 Sn1 2.5291(15) 30
Ni3 Sn1 2.5291(15) 74
Ni3 Sn9 2.902(7) .
Ni3 Gd2 3.064(5) 74
Ni3 Gd2 3.064(5) 30
Ni3 Gd2 3.064(5) 58
Ni3 Gd5 3.326(3) 125_655
Ni3 Gd5 3.326(3) 153_565
Ni4 Ni1 2.502(2) 58
Ni4 Ni1 2.502(2) 30
Ni4 Ni1 2.502(2) 74
Ni4 Sn5 2.831(2) 35
Ni4 Sn5 2.831(2) 79
Ni4 Sn5 2.831(2) 51
Ni4 Gd2 3.013(4) 58
Ni4 Gd2 3.013(4) 74
Ni4 Gd2 3.013(4) 30
Ni5 Sn9 2.750(4) 97_666
Ni5 Sn9 2.750(4) 100_655
Ni5 Sn9 2.750(4) 4_566
Ni5 Sn9 2.750(4) 99_565
Ni5 Sn9 2.750(4) 3_656
Ni5 Sn9 2.750(4) 2_665
Ni5 Sn9 2.750(4) 98_556
Ni5 Sn9 2.750(4) .
Ni6 Ni2 1.602(4) 9
Ni6 Ni2 1.602(4) 5
Ni6 Ni2 2.358(5) 106
Ni6 Ni2 2.358(5) 102
Ni6 Ni2 2.358(5) 98
Ni6 Sn7 2.842(6) .
Ni6 Sn7 2.842(6) 9
Ni6 Sn7 2.842(6) 5
Ni6 Gd1 2.990(10) 9
Ni7 SN9A 2.395(9) 130_554
Ni7 SN9A 2.395(9) 30
Ni7 SN9A 2.395(9) 33_544
Ni7 SN9A 2.395(9) 29_544
Ni7 Sn9 2.735(9) 28
Ni7 Sn9 2.735(9) 122_545
Ni7 Sn9 2.735(9) 25_544
Ni7 Sn9 2.735(9) 123_554
Sn1 Sn1A 0.854(3) .
Sn1 Ni3 2.5290(15) 74
Sn1 Sn2 2.8585(19) .
Sn1 Gd5 3.1023(9) 35
Sn1 Gd5 3.1023(9) 151_455
Sn1 Gd6 3.1396(15) 9
Sn1 Gd6A 3.1903(19) 9
Sn1 Gd4 3.1993(12) 9
Sn1 Gd4 3.1993(12) 23
Sn1 Gd5A 3.2405(12) 151_455
Sn1 Gd5A 3.2405(12) 35
Sn1 Gd2 3.2876(14) 56
Sn1A Ni3 2.118(3) 74
Sn1A Gd5 2.7466(9) 35
Sn1A Gd5 2.7466(9) 151_455
Sn1A Gd6 2.900(2) 9
Sn1A Sn9 2.952(4) 74
Sn1A SN9A 3.054(8) 174_545
Sn1A SN9A 3.054(8) 74
Sn1A Gd5A 3.127(2) 35
Sn1A Gd5A 3.127(2) 151_455
Sn1A Gd6A 3.264(3) 9
Sn1A Gd2 3.607(2) 35
Sn2 Gd2 3.2292(10) 56
Sn2 Gd2 3.2292(10) 35
Sn2 Gd4 3.2398(9) 23
Sn2 Gd4 3.2398(9) 9
Sn2 Gd3 3.2834(8) 5
Sn2 Gd3 3.2834(8) 9
Sn3 Gd2 3.1659(10) 98_556
Sn3 Gd3 3.3810(11) 148
Sn3 Gd3 3.3810(11) 123
Sn3 Gd3 3.3810(11) 51
Sn3 Gd3 3.3810(11) 28
Sn3 Gd4 3.3811(11) 51
Sn3 Gd4 3.3811(11) 39
Sn4 Ni2 2.829(4) 98
Sn4 Gd3 3.1007(13) 98
Sn4 Gd1 3.1151(8) 108
Sn4 Gd1 3.1151(8) 103
Sn4 Gd1 3.1151(8) 5
Sn4 Gd1 3.1151(8) 9
Sn4 Gd4 3.4675(10) 13
Sn5 Ni1 2.6395(12) 84
Sn5 Ni1 2.6395(12) 79
Sn5 Ni1 2.6395(12) 9
Sn5 Ni1 2.6395(12) 5
Sn5 Ni4 2.831(2) 28
Sn5 Ni4 2.831(2) 51
Sn5 Gd3 3.0944(14) 74
Sn5 Gd2 3.3039(10) 51
Sn5 Gd2 3.3039(10) 28
Sn6 Ni1 2.731(2) 5
Sn6 Ni1 2.731(2) 9
Sn6 Gd3 3.2829(9) 9
Sn6 Gd3 3.2829(9) 5
Sn6 Gd1 3.3606(15) 5
Sn6 Gd1 3.3606(15) 9
Sn7 Ni2 2.574(2) 4
Sn7 Ni2 2.574(2) 11
Sn7 Ni2 2.574(2) 108
Sn7 Ni2 2.574(2) 99
Sn7 Ni2 2.574(2) 9
Sn7 Ni2 2.574(2) 106
Sn7 Ni2 2.574(2) 98
Sn7 Ni6 2.842(6) 4
Sn7 Ni6 2.842(6) 99
Sn7 Ni6 2.842(6) 98
Sn8 Gd1 3.3303(16) 6
Sn8 Gd1 3.3303(16) 5
Sn8 Gd1 3.3303(16) 104
Sn8 Gd1 3.3303(16) 103
Sn8 Gd4 3.3851(13) 115
Sn8 Gd4 3.3851(13) 99
Sn8 Gd4 3.3851(13) 17
Sn9 SN9A 1.808(8) 9
Sn9 SN9A 1.808(8) 5
Sn9 SN9A 1.808(8) .
Sn9 Ni7 2.735(10) 81
Sn9 Ni7 2.735(9) 53
Sn9 Ni7 2.735(9) 25
Sn9 Sn1A 2.952(4) 30
Sn9 Sn1A 2.952(4) 58
Sn9 Sn1A 2.952(4) 74
Sn9 Sn9 3.176(5) 100_655
SN9A Sn9 1.808(8) 100_655
SN9A Gd5 2.151(17) 125_655
SN9A Ni7 2.395(9) 81
SN9A Ni7 2.395(9) 53
SN9A Sn1A 3.054(8) 58
SN9A Sn1A 3.054(8) 74
SN9A Sn1A 3.054(8) 156
SN9A Sn1A 3.054(8) 171
SN9A Gd5A 3.125(17) 125_655
SN9A Gd6 3.442(3) 81
SN9A Gd6 3.442(3) 53
